data_7704796
loop_
_publ_author_name
'Li, Ge'
'Zhao, Xiaoxi'
'Han, Qingxin'
'Wang, Li'
'Liu, Weisheng'

_publ_section_title
;
 Radii-dependent self-assembly of chiral lanthanide complexes: synthesis,
 chirality, and single-molecule magnet behavior.
;
_journal_issue 29
_journal_name_full 'Dalton transactions (Cambridge, England : 2003)'
_journal_page_first 10120
_journal_page_last 10126
_journal_paper_doi 10.1039/d0dt01711f
_journal_volume 49
_journal_year 2020
_chemical_absolute_configuration ad
_chemical_formula_moiety 'C96 H88 La3 N12 O24, 8(H2 O), N O2, 4(C2 H3 N)'
_chemical_formula_sum 'C104 H116 La3 N17 O34'
_chemical_formula_weight 2564.86
_space_group_crystal_system orthorhombic
_space_group_IT_number 19
_space_group_name_Hall 'P 2ac 2ab'
_space_group_name_H-M_alt 'P 21 21 21'
_atom_sites_solution_hydrogens mixed
_atom_sites_solution_primary dual
_audit_creation_date 2020-06-24
_audit_creation_method
;
Olex2 1.3
(compiled 2020.02.04 svn.rd84adfe8 for OlexSys, GUI svn.r6032)
;
_audit_update_record
;
2020-06-25 deposited with the CCDC.	2020-07-02 downloaded from the CCDC.
;
_cell_angle_alpha 90
_cell_angle_beta 90
_cell_angle_gamma 90
_cell_formula_units_Z 4
_cell_length_a 14.66180(10)
_cell_length_b 26.22330(10)
_cell_length_c 29.37640(10)
_cell_measurement_reflns_used 94814
_cell_measurement_temperature 293
_cell_measurement_theta_max 74.1890
_cell_measurement_theta_min 2.948
_cell_volume 11294.66(10)
_computing_cell_refinement 'CrysAlisPro 1.171.39.28b (Rigaku OD, 2015)'
_computing_data_collection 'CrysAlisPro 1.171.39.28b (Rigaku OD, 2015)'
_computing_data_reduction 'CrysAlisPro 1.171.39.28b (Rigaku OD, 2015)'
_computing_molecular_graphics 'Olex2 1.3 (Dolomanov et al., 2009)'
_computing_publication_material 'Olex2 1.3 (Dolomanov et al., 2009)'
_computing_structure_refinement 'SHELXL 2018/3 (Sheldrick, 2015)'
_computing_structure_solution 'ShelXS 2018/3 (Sheldrick, 2008)'
_diffrn_ambient_environment N~2~
_diffrn_ambient_temperature 293
_diffrn_detector 'CCD plate'
_diffrn_measured_fraction_theta_full 1.000
_diffrn_measured_fraction_theta_max 0.999
_diffrn_measurement_details
;
List of Runs (angles in degrees, time in seconds):

  # Type    Start    End  Width  t~exp~   \w     \q     \k     \f   Frames
#--------------------------------------------------------------------------
  1  \w     52.00  88.00   0.50    0.50    --    0.00  82.00-180.00   72
  2  \w     13.00  39.00   0.50    0.50    --    0.00  82.00-180.00   52
  3  \w    -16.00  43.00   0.50    0.50    --    0.00  38.00 120.00  118
  4  \w    -88.00 -62.00   0.50    0.50    --    0.00 -38.00-180.00   52
  5  \w     82.00 153.00   0.50    1.44    --   95.20  30.00  90.00  142
  6  \w      6.00 126.00   0.50    1.44    --   95.20 -82.00  30.00  240
  7  \w    100.00 185.00   0.50    1.44    --   95.20  30.00 120.00  170
  8  \w     52.00 109.00   0.50    1.44    --   95.20 -61.00  30.00  114
  9  \w    -63.00 -32.00   0.50    0.50    --    0.00 -57.00  30.00   62
 10  \w    -41.00  20.00   0.50    0.50    --    0.00 -82.00 -30.00  122
 11  \w    -48.00 -22.00   0.50    0.50    --    0.00 -38.00-120.00   52
 12  \w    -88.00 -26.00   0.50    0.50    --    0.00 -38.00-150.00  124
 13  \w    -30.00  20.00   0.50    0.50    --    0.00 -57.00  30.00  100
 14  \w     83.00 181.00   0.50    1.44    --   95.20  30.00 -30.00  196
 15  \w      7.00 120.00   0.50    1.44    --   95.20 -82.00 -90.00  226
 16  \w     17.00 108.00   0.50    1.44    --   95.20 -82.00-180.00  182
 17  \w    143.00 182.00   0.50    1.44    --   95.20  77.00-180.00   78
 18  \w     67.00 102.00   0.50    1.44    --   95.20  77.00-180.00   70
 19  \w     16.00  55.00   0.50    1.44    --   95.20 -45.00 120.00   78
 20  \w     89.00 114.00   0.50    1.44    --   95.20 -45.00 120.00   50
 21  \w     92.00 119.00   0.50    1.44    --   95.20 -15.00   0.00   54
 22  \w     16.00 102.00   0.50    1.44    --   95.20 -61.00 -90.00  172
 23  \w     95.00 124.00   0.50    1.44    --   95.20  61.00-180.00   58
 24  \w     25.00  70.00   0.50    1.44    --   95.20 -82.00 150.00   90
 25  \w    122.00 184.00   0.50    1.44    --   95.20  30.00  30.00  124
 26  \w     45.00  88.00   0.50    1.44    --   95.20 -15.00   0.00   86
 27  \w     11.00  37.00   0.50    1.44    --   95.20 -77.00  90.00   52
 28  \w     74.00 100.00   0.50    1.44    --   95.20 -77.00  90.00   52
 29  \w     80.00 183.00   0.50    1.44    --   95.20  30.00   0.00  206
 30  \w     34.00 111.00   0.50    1.44    --   95.20 -61.00-180.00  154
;
_diffrn_measurement_device 'four-circle diffractometer'
_diffrn_measurement_device_type 'XtaLAB AFC12 (RINC): Kappa dual home/near'
_diffrn_measurement_method '\w scans'
_diffrn_orient_matrix_type 'CrysAlisPro convention (1999,Acta A55,543-557)'
_diffrn_orient_matrix_UB_11 -0.0949074000
_diffrn_orient_matrix_UB_12 0.0038743000
_diffrn_orient_matrix_UB_13 -0.0222586000
_diffrn_orient_matrix_UB_21 -0.0160394000
_diffrn_orient_matrix_UB_22 -0.0571384000
_diffrn_orient_matrix_UB_23 0.0091603000
_diffrn_orient_matrix_UB_31 -0.0422225000
_diffrn_orient_matrix_UB_32 0.0130777000
_diffrn_orient_matrix_UB_33 0.0465723000
_diffrn_radiation_monochromator graphite
_diffrn_radiation_probe x-ray
_diffrn_radiation_type 'Cu K\a'
_diffrn_radiation_wavelength 1.54184
_diffrn_reflns_av_R_equivalents 0.0752
_diffrn_reflns_av_unetI/netI 0.0398
_diffrn_reflns_Laue_measured_fraction_full 1.000
_diffrn_reflns_Laue_measured_fraction_max 0.999
_diffrn_reflns_limit_h_max 17
_diffrn_reflns_limit_h_min -18
_diffrn_reflns_limit_k_max 32
_diffrn_reflns_limit_k_min -32
_diffrn_reflns_limit_l_max 36
_diffrn_reflns_limit_l_min -36
_diffrn_reflns_number 142478
_diffrn_reflns_point_group_measured_fraction_full 1.000
_diffrn_reflns_point_group_measured_fraction_max 0.998
_diffrn_reflns_theta_full 67.684
_diffrn_reflns_theta_max 72.113
_diffrn_reflns_theta_min 2.258
_diffrn_source 'fine-focus sealed X-ray tube'
_diffrn_source_type 'Enhance (Cu) X-ray Source'
_exptl_absorpt_coefficient_mu 9.335
_exptl_absorpt_correction_T_max 0.33280
_exptl_absorpt_correction_T_min 0.27431
_exptl_absorpt_correction_type multi-scan
_exptl_absorpt_process_details
'CrysAlisPro 1.171.39.28b (Rigaku Oxford Diffraction, 2015) Empirical absorption correction using spherical harmonics, implemented in SCALE3 ABSPACK scaling algorithm.'
_exptl_crystal_colour yellow
_exptl_crystal_colour_primary yellow
_exptl_crystal_density_diffrn 1.508
_exptl_crystal_description block
_exptl_crystal_F_000 5208
_exptl_crystal_size_max 0.13
_exptl_crystal_size_mid 0.12
_exptl_crystal_size_min 0.1
_refine_diff_density_max 2.290
_refine_diff_density_min -0.985
_refine_diff_density_rms 0.108
_refine_ls_abs_structure_details
;
 Flack x determined using 9468 quotients [(I+)-(I-)]/[(I+)+(I-)]
 (Parsons, Flack and Wagner, Acta Cryst. B69 (2013) 249-259).
;
_refine_ls_abs_structure_Flack -0.0055(14)
_refine_ls_extinction_method none
_refine_ls_goodness_of_fit_ref 1.022
_refine_ls_hydrogen_treatment mixed
_refine_ls_matrix_type full
_refine_ls_number_parameters 1470
_refine_ls_number_reflns 22207
_refine_ls_number_restraints 97
_refine_ls_restrained_S_all 1.038
_refine_ls_R_factor_all 0.0398
_refine_ls_R_factor_gt 0.0387
_refine_ls_shift/su_max 0.003
_refine_ls_shift/su_mean 0.000
_refine_ls_structure_factor_coef Fsqd
_refine_ls_weighting_details 'w=1/[\s^2^(Fo^2^)+(0.0656P)^2^+19.5300P] where P=(Fo^2^+2Fc^2^)/3'
_refine_ls_weighting_scheme calc
_refine_ls_wR_factor_gt 0.1022
_refine_ls_wR_factor_ref 0.1028
_reflns_Friedel_coverage 0.844
_reflns_Friedel_fraction_full 1.000
_reflns_Friedel_fraction_max 0.997
_reflns_number_gt 21683
_reflns_number_total 22207
_reflns_threshold_expression 'I > 2\s(I)'
_cod_data_source_file d0dt01711f2.cif
_cod_data_source_block 1a
_cod_depositor_comments 'Adding full bibliography for 7704793--7704796.cif.'
_cod_database_code 7704796
_shelx_shelxl_version_number 2018/3
_shelx_space_group_comment
;
The symmetry employed for this shelxl refinement is uniquely defined
by the following loop, which should always be used as a source of
symmetry information in preference to the above space-group names.
They are only intended as comments.
;
_shelx_estimated_absorpt_t_max 0.455
_shelx_estimated_absorpt_t_min 0.377
_reflns_odcompleteness_completeness 99.98
_reflns_odcompleteness_iscentric 1
_reflns_odcompleteness_theta 66.97
_olex2_refinement_description
;
1. Fixed Uiso
 At 1.2 times of:
  All C(H) groups, All N(H) groups
 At 1.5 times of:
  All C(H,H,H) groups, All C(H,H,H,H,H,H) groups, All O(H) groups, All O(H,H)
  groups
2. Restrained distances
 O12-H12
 0.85 with sigma of 0.01
 O16-H16
 0.85 with sigma of 0.01
 C97A-N14A
 1.2 with sigma of 0.02
 C97A-C98
 1.5 with sigma of 0.02
 O28-N13 = N13-O29
 1.2 with sigma of 0.02
 C39-H12
 1.891536 with sigma of 0.02
 La1-H12
 3.253467 with sigma of 0.02
 C55-H16
 1.895934 with sigma of 0.02
 La3-H16
 3.163865 with sigma of 0.02
3. Uiso/Uaniso restraints and constraints
Uanis(C97) \\sim Ueq, Uanis(N14) \\sim Ueq, Uanis(C98) \\sim Ueq, Uanis(N13)
\\sim Ueq, Uanis(O29) \\sim Ueq, Uanis(O36) \\sim Ueq: with sigma of 0.01 and
sigma for terminal atoms of 0.02
Uanis(O28) \\sim Ueq: with sigma of 0.001 and sigma for terminal atoms of 0.002
Uanis(O31) \\sim Ueq, Uanis(O34) \\sim Ueq, Uanis(O36) \\sim Ueq, Uanis(O32)
\\sim Ueq: with sigma of 0.01 and sigma for terminal atoms of 0.02
4. Rigid body (RIGU) restrains
 N14, C97, C98
 with sigma for 1-2 distances of 0.004 and sigma for 1-3 distances of 0.004
 N16, C101, C102
 with sigma for 1-2 distances of 0.004 and sigma for 1-3 distances of 0.004
 O28, O29, N13
 with sigma for 1-2 distances of 0.004 and sigma for 1-3 distances of 0.004
5. Others
 Sof(H98D)=Sof(H98E)=Sof(H98F)=Sof(C97A)=Sof(N14A)=1-FVAR(1)
 Sof(N14)=Sof(C97)=Sof(H98A)=Sof(H98B)=Sof(H98C)=FVAR(1)
 Fixed Sof: O31(0.75) H31A(0.75) H31B(0.75) O34(0.75) H34A(0.75) H34B(0.75)
 O36(0.5) H36A(0.5) H36B(0.5)
6.a Riding coordinates:
 O25(H25A,H25B), O26(H26A,H26B), O27(H27A,H27B), O31(H31A,H31B), O32(H32D,
 H32E), O33(H33A,H33B), O34(H34A,H34B), O35(H35A,H35B), O36(H36A,H36B),
 C98(H98A,H98B,H98C), C98(H98D,H98E,H98F)
6.b Ternary CH refined with riding coordinates:
 C9(H9), C24(H24A), C39(H39), C55(H55), C71(H71), C87(H87)
6.c Aromatic/amide H refined with riding coordinates:
 N2(H2), N4(H4A), N10(H10), N12(H12A), C3(H3), C5(H5), C6(H6), C7(H7), C8(H8A),
  C11(H11), C15(H15), C16(H16A), C17(H17), C19(H19), C20(H20A), C21(H21),
 C22(H22), C23(H23), C26(H26), C28(H28), C29(H29), C30(H30), C34(H34), C35(H35),
  C36(H36), C37(H37), C38(H38), C41(H41), C43(H43), C44(H44), C45(H45),
 C50(H50), C51(H51), C52(H52), C53(H53), C54(H54), C57(H57), C59(H59), C60(H60),
  C61(H61), C66(H66), C67(H67), C68(H68), C69(H69), C70(H70), C73(H73),
 C77(H77), C78(H78), C79(H79), C82(H82), C83(H83), C84(H84), C85(H85), C86(H86),
  C89(H89), C91(H91), C92(H92), C93(H93)
6.d Idealised Me refined as rotating group:
 C18(H18A,H18B,H18C), C32(H32A,H32B,H32C), C48(H48A,H48B,H48C), C64(H64A,H64B,
 H64C), C80(H80A,H80B,H80C), C96(H96A,H96B,H96C), C100(H10A,H10B,H10C),
 C102(H10D,H10E,H10F), C104(H10G,H10H,H10I)
6.e Idealised tetrahedral OH refined as rotating group:
 O4(H4), O8(H8), O20(H20), O24(H24)
;
_olex2_submission_special_instructions 'No special instructions were received'
_oxdiff_exptl_absorpt_empirical_details
;
Empirical correction (ABSPACK) includes:
- Absorption correction using spherical harmonics
- Frame scaling
;
_oxdiff_exptl_absorpt_empirical_full_max 3.687
_oxdiff_exptl_absorpt_empirical_full_min 0.507

loop_
_space_group_symop_operation_xyz
'x, y, z'
'-x+1/2, -y, z+1/2'
'x+1/2, -y+1/2, -z'
'-x, y+1/2, -z+1/2'

loop_
_atom_site_label
_atom_site_type_symbol
_atom_site_fract_x
_atom_site_fract_y
_atom_site_fract_z
_atom_site_U_iso_or_equiv
_atom_site_adp_type
_atom_site_occupancy
_atom_site_site_symmetry_order
_atom_site_calc_flag
_atom_site_refinement_flags_posn
_atom_site_refinement_flags_adp
_atom_site_refinement_flags_occupancy
_atom_site_disorder_assembly
_atom_site_disorder_group
La1 La -0.98904(2) -0.43442(2) -0.55946(2) 0.01690(8) Uani 1 1 d D . . . .
La2 La -0.93363(2) -0.45668(2) -0.68918(2) 0.01538(8) Uani 1 1 d . . . . .
La3 La -0.83404(2) -0.55183(2) -0.78071(2) 0.01588(8) Uani 1 1 d D . . . .
O1 O -0.9620(4) -0.28297(19) -0.47146(18) 0.0348(12) Uani 1 1 d . . . . .
O2 O -1.0013(4) -0.37594(18) -0.49568(15) 0.0288(11) Uani 1 1 d . . . . .
O3 O -1.0987(3) -0.51065(19) -0.55090(17) 0.0276(11) Uani 1 1 d . . . . .
O4 O -1.1419(5) -0.6134(2) -0.4742(2) 0.0538(18) Uani 1 1 d . . . . .
H4 H -1.109879 -0.639019 -0.473050 0.081 Uiso 1 1 calc R U . . .
O5 O -1.0548(3) -0.53673(17) -0.67968(15) 0.0231(9) Uani 1 1 d . . . . .
O6 O -0.9502(3) -0.50104(16) -0.61564(15) 0.0186(9) Uani 1 1 d . . . . .
O7 O -0.8295(4) -0.42256(18) -0.52325(18) 0.0294(11) Uani 1 1 d . . . . .
O8 O -0.7117(4) -0.4734(2) -0.42974(17) 0.0323(11) Uani 1 1 d . . . . .
H8 H -0.699151 -0.456640 -0.407006 0.048 Uiso 1 1 calc R U . . .
O9 O -0.7172(3) -0.49592(18) -0.82587(17) 0.0252(10) Uani 1 1 d . . . . .
O10 O -0.8211(3) -0.45681(16) -0.76147(15) 0.0205(9) Uani 1 1 d . . . . .
O11 O -0.8941(3) -0.39271(16) -0.62490(15) 0.0185(9) Uani 1 1 d . . . . .
O12 O -0.9898(3) -0.33335(16) -0.57085(15) 0.0222(9) Uani 1 1 d D . . . .
H12 H -0.991(4) -0.3139(10) -0.5470(9) 0.033 Uiso 1 1 d D U . . .
O13 O -1.1603(3) -0.40360(18) -0.56150(16) 0.0251(9) Uani 1 1 d . . . . .
O14 O -1.0676(3) -0.42089(17) -0.63687(16) 0.0228(9) Uani 1 1 d . . . . .
O15 O -0.9834(3) -0.50023(17) -0.76450(15) 0.0199(9) Uani 1 1 d . . . . .
O16 O -0.9229(3) -0.51002(19) -0.84745(16) 0.0255(10) Uani 1 1 d D . . . .
H16 H -0.935(4) -0.5274(17) -0.8716(12) 0.038 Uiso 1 1 d D U . . .
O17 O -0.7612(3) -0.46589(16) -0.65344(16) 0.0221(9) Uani 1 1 d . . . . .
O18 O -0.8464(3) -0.53583(16) -0.69825(14) 0.0183(9) Uani 1 1 d . . . . .
O19 O -0.9613(3) -0.61913(17) -0.79074(16) 0.0226(10) Uani 1 1 d . . . . .
O20 O -0.9884(4) -0.75261(18) -0.7786(2) 0.0328(11) Uani 1 1 d . . . . .
H20 H -1.016297 -0.774918 -0.792335 0.049 Uiso 1 1 calc R U . . .
O21 O -0.9596(4) -0.6039(2) -0.91219(17) 0.0305(11) Uani 1 1 d . . . . .
O22 O -0.8212(3) -0.58947(17) -0.85724(15) 0.0232(10) Uani 1 1 d . . . . .
O23 O -0.6720(3) -0.55188(17) -0.74479(15) 0.0236(9) Uani 1 1 d . . . . .
O24 O -0.5050(4) -0.6398(2) -0.7049(2) 0.0347(12) Uani 1 1 d . . . . .
H24 H -0.519677 -0.656408 -0.682371 0.052 Uiso 1 1 calc R U . . .
N1 N -1.0414(4) -0.4739(2) -0.47276(19) 0.0234(11) Uani 1 1 d . . . . .
N2 N -1.0736(4) -0.5233(2) -0.4759(2) 0.0296(13) Uani 1 1 d . . . . .
H2 H -1.074549 -0.543373 -0.452733 0.035 Uiso 1 1 calc R U . . .
N3 N -0.8815(4) -0.5170(2) -0.53132(18) 0.0196(11) Uani 1 1 d . . . . .
N4 N -0.8178(4) -0.5035(2) -0.49834(19) 0.0244(12) Uani 1 1 d . . . . .
H4A H -0.796059 -0.525379 -0.479403 0.029 Uiso 1 1 calc R U . . .
N5 N -0.8689(4) -0.3661(2) -0.71094(18) 0.0211(11) Uani 1 1 d . . . . .
N6 N -0.9000(4) -0.3285(2) -0.67973(18) 0.0218(11) Uani 1 1 d . . . . .
N7 N -1.0530(4) -0.4236(2) -0.78256(19) 0.0235(11) Uani 1 1 d . . . . .
N8 N -1.0702(4) -0.4186(2) -0.73507(19) 0.0239(11) Uani 1 1 d . . . . .
N9 N -0.8513(4) -0.6348(2) -0.7223(2) 0.0221(11) Uani 1 1 d . . . . .
N10 N -0.9003(4) -0.6754(2) -0.7415(2) 0.0246(12) Uani 1 1 d . . . . .
H10 H -0.894890 -0.706275 -0.732049 0.030 Uiso 1 1 calc R U . . .
N11 N -0.7127(4) -0.6335(2) -0.7934(2) 0.0229(12) Uani 1 1 d . . . . .
N12 N -0.6428(4) -0.6344(2) -0.7614(2) 0.0262(12) Uani 1 1 d . . . . .
H12A H -0.611216 -0.661461 -0.756432 0.031 Uiso 1 1 calc R U . . .
C1 C -0.9678(4) -0.5503(2) -0.6141(2) 0.0189(12) Uani 1 1 d . . . . .
C2 C -1.2320(6) -0.5967(3) -0.5424(3) 0.039(2) Uani 1 1 d . . . . .
C3 C -1.3058(7) -0.6175(4) -0.5204(4) 0.055(3) Uani 1 1 d . . . . .
H3 H -1.301241 -0.627623 -0.490130 0.066 Uiso 1 1 calc R U . . .
C4 C -0.6251(5) -0.4479(3) -0.4973(2) 0.0290(15) Uani 1 1 d . . . . .
C5 C -1.3892(7) -0.6232(5) -0.5443(5) 0.075(4) Uani 1 1 d . . . . .
H5 H -1.439362 -0.637467 -0.529637 0.090 Uiso 1 1 calc R U . . .
C6 C -1.3968(8) -0.6080(5) -0.5891(5) 0.075(4) Uani 1 1 d . . . . .
H6 H -1.451936 -0.611085 -0.604466 0.090 Uiso 1 1 calc R U . . .
C7 C -1.3225(8) -0.5884(6) -0.6104(4) 0.072(4) Uani 1 1 d . . . . .
H7 H -1.326743 -0.579176 -0.640893 0.087 Uiso 1 1 calc R U . . .
C8 C -1.2406(6) -0.5817(4) -0.5878(4) 0.053(3) Uani 1 1 d . . . . .
H8A H -1.191185 -0.567169 -0.602836 0.064 Uiso 1 1 calc R U . . .
C9 C -1.1394(6) -0.5928(3) -0.5190(3) 0.0375(19) Uani 1 1 d . . . . .
H9 H -1.095875 -0.612988 -0.536768 0.045 Uiso 1 1 calc R U . . .
C10 C -1.1032(5) -0.5384(3) -0.5167(3) 0.0267(14) Uani 1 1 d . . . . .
C11 C -1.0370(4) -0.4566(3) -0.4316(2) 0.0261(14) Uani 1 1 d . . . . .
H11 H -1.048695 -0.479522 -0.408146 0.031 Uiso 1 1 calc R U . . .
C12 C -1.0158(5) -0.4053(3) -0.4191(2) 0.0244(13) Uani 1 1 d . . . . .
C13 C -0.9982(5) -0.3670(3) -0.4524(2) 0.0237(13) Uani 1 1 d . . . . .
C14 C -0.9786(5) -0.3169(3) -0.4366(2) 0.0275(14) Uani 1 1 d . . . . .
C15 C -0.9790(5) -0.3050(3) -0.3911(3) 0.0317(16) Uani 1 1 d . . . . .
H15 H -0.965642 -0.271919 -0.381788 0.038 Uiso 1 1 calc R U . . .
C16 C -0.9998(6) -0.3428(3) -0.3583(2) 0.0345(17) Uani 1 1 d . . . . .
H16A H -1.001290 -0.334654 -0.327502 0.041 Uiso 1 1 calc R U . . .
C17 C -1.0179(5) -0.3919(3) -0.3726(3) 0.0321(16) Uani 1 1 d . . . . .
H17 H -1.031772 -0.416676 -0.351042 0.039 Uiso 1 1 calc R U . . .
C18 C -0.9297(8) -0.2339(3) -0.4587(3) 0.050(2) Uani 1 1 d . . . . .
H18A H -0.871151 -0.237205 -0.444323 0.075 Uiso 1 1 calc R U . . .
H18B H -0.971901 -0.218585 -0.437762 0.075 Uiso 1 1 calc R U . . .
H18C H -0.924197 -0.212864 -0.485247 0.075 Uiso 1 1 calc R U . . .
C19 C -0.6001(5) -0.4115(3) -0.5287(3) 0.0356(17) Uani 1 1 d . . . . .
H19 H -0.634514 -0.381913 -0.531549 0.043 Uiso 1 1 calc R U . . .
C20 C -0.5240(6) -0.4186(4) -0.5562(3) 0.049(2) Uani 1 1 d . . . . .
H20A H -0.507507 -0.394061 -0.577558 0.059 Uiso 1 1 calc R U . . .
C21 C -0.4725(6) -0.4632(5) -0.5513(3) 0.056(3) Uani 1 1 d . . . . .
H21 H -0.421180 -0.468357 -0.569313 0.067 Uiso 1 1 calc R U . . .
C22 C -0.4972(7) -0.4987(4) -0.5205(3) 0.052(2) Uani 1 1 d . . . . .
H22 H -0.462529 -0.528244 -0.517471 0.062 Uiso 1 1 calc R U . . .
C23 C -0.5732(6) -0.4919(4) -0.4933(3) 0.0407(19) Uani 1 1 d . . . . .
H23 H -0.589557 -0.516868 -0.472367 0.049 Uiso 1 1 calc R U . . .
C24 C -0.7110(5) -0.4414(3) -0.4681(2) 0.0273(14) Uani 1 1 d . . . . .
H24A H -0.715745 -0.405838 -0.458263 0.033 Uiso 1 1 calc R U . . .
C25 C -0.7926(5) -0.4546(3) -0.4979(2) 0.0225(13) Uani 1 1 d . . . . .
C26 C -0.8794(5) -0.5643(2) -0.5432(2) 0.0219(13) Uani 1 1 d . . . . .
H26 H -0.841773 -0.586778 -0.527536 0.026 Uiso 1 1 calc R U . . .
C27 C -0.9344(5) -0.5833(2) -0.5805(2) 0.0217(13) Uani 1 1 d . . . . .
C28 C -0.9492(5) -0.6361(3) -0.5837(2) 0.0276(15) Uani 1 1 d . . . . .
H28 H -0.923650 -0.657791 -0.562195 0.033 Uiso 1 1 calc R U . . .
C29 C -1.0011(6) -0.6559(3) -0.6184(3) 0.0319(16) Uani 1 1 d . . . . .
H29 H -1.011177 -0.690899 -0.620231 0.038 Uiso 1 1 calc R U . . .
C30 C -1.0385(5) -0.6232(3) -0.6507(3) 0.0300(16) Uani 1 1 d . . . . .
H30 H -1.074968 -0.636483 -0.673806 0.036 Uiso 1 1 calc R U . . .
C31 C -1.0225(5) -0.5721(3) -0.6490(2) 0.0226(13) Uani 1 1 d . . . . .
C32 C -1.1242(5) -0.5536(3) -0.7102(2) 0.0318(16) Uani 1 1 d . . . . .
H32A H -1.099685 -0.578973 -0.730287 0.048 Uiso 1 1 calc R U . . .
H32B H -1.145919 -0.525145 -0.727735 0.048 Uiso 1 1 calc R U . . .
H32C H -1.173826 -0.567895 -0.693129 0.048 Uiso 1 1 calc R U . . .
C33 C -0.8518(5) -0.2821(2) -0.5812(2) 0.0223(13) Uani 1 1 d . . . . .
C34 C -0.8195(7) -0.2359(3) -0.5985(3) 0.048(2) Uani 1 1 d . . . . .
H34 H -0.848855 -0.220800 -0.623085 0.058 Uiso 1 1 calc R U . . .
C35 C -0.7449(8) -0.2127(4) -0.5795(4) 0.059(3) Uani 1 1 d . . . . .
H35 H -0.723605 -0.182211 -0.591747 0.070 Uiso 1 1 calc R U . . .
C36 C -0.7009(6) -0.2339(3) -0.5423(3) 0.0398(19) Uani 1 1 d . . . . .
H36 H -0.651133 -0.217521 -0.529184 0.048 Uiso 1 1 calc R U . . .
C37 C -0.7310(6) -0.2784(3) -0.5255(3) 0.0390(19) Uani 1 1 d . . . . .
H37 H -0.701153 -0.293068 -0.500828 0.047 Uiso 1 1 calc R U . . .
C38 C -0.8062(6) -0.3031(3) -0.5444(3) 0.0341(17) Uani 1 1 d . . . . .
H38 H -0.825953 -0.333864 -0.532202 0.041 Uiso 1 1 calc R U . . .
C39 C -0.9338(5) -0.3067(2) -0.6027(2) 0.0199(12) Uani 1 1 d D . . . .
H39 H -0.970580 -0.280067 -0.617282 0.024 Uiso 1 1 calc R U . . .
C40 C -0.9085(4) -0.3465(2) -0.6386(2) 0.0182(12) Uani 1 1 d . . . . .
C41 C -0.8262(5) -0.3455(2) -0.7445(2) 0.0260(14) Uani 1 1 d . . . . .
H41 H -0.826341 -0.310084 -0.745669 0.031 Uiso 1 1 calc R U . . .
C42 C -0.7778(5) -0.3717(3) -0.7810(3) 0.0263(14) Uani 1 1 d . . . . .
C43 C -0.7232(6) -0.3394(3) -0.8090(3) 0.0386(18) Uani 1 1 d . . . . .
H43 H -0.726015 -0.304258 -0.804923 0.046 Uiso 1 1 calc R U . . .
C44 C -0.6672(7) -0.3588(3) -0.8416(3) 0.044(2) Uani 1 1 d . . . . .
H44 H -0.631932 -0.337328 -0.859611 0.053 Uiso 1 1 calc R U . . .
C45 C -0.6634(6) -0.4123(3) -0.8477(3) 0.0402(19) Uani 1 1 d . . . . .
H45 H -0.624801 -0.426118 -0.869582 0.048 Uiso 1 1 calc R U . . .
C46 C -0.7158(5) -0.4438(3) -0.8217(2) 0.0257(14) Uani 1 1 d . . . . .
C47 C -0.7760(5) -0.4247(3) -0.7863(2) 0.0245(14) Uani 1 1 d . . . . .
C48 C -0.6402(5) -0.5184(3) -0.8484(3) 0.0292(15) Uani 1 1 d . . . . .
H48A H -0.641827 -0.509849 -0.880200 0.044 Uiso 1 1 calc R U . . .
H48B H -0.642254 -0.554749 -0.844967 0.044 Uiso 1 1 calc R U . . .
H48C H -0.584888 -0.505501 -0.835198 0.044 Uiso 1 1 calc R U . . .
C49 C -1.0797(5) -0.4899(3) -0.8676(2) 0.0256(14) Uani 1 1 d . . . . .
C50 C -1.1325(5) -0.5292(3) -0.8508(3) 0.0340(17) Uani 1 1 d . . . . .
H50 H -1.116478 -0.544880 -0.823508 0.041 Uiso 1 1 calc R U . . .
C51 C -1.2096(6) -0.5455(4) -0.8743(3) 0.0420(19) Uani 1 1 d . . . . .
H51 H -1.245404 -0.571679 -0.862616 0.050 Uiso 1 1 calc R U . . .
C52 C -1.2326(6) -0.5226(4) -0.9151(3) 0.045(2) Uani 1 1 d . . . . .
H52 H -1.283907 -0.533675 -0.930953 0.054 Uiso 1 1 calc R U . . .
C53 C -1.1801(6) -0.4835(4) -0.9326(3) 0.046(2) Uani 1 1 d . . . . .
H53 H -1.195549 -0.468415 -0.960178 0.055 Uiso 1 1 calc R U . . .
C54 C -1.1042(6) -0.4669(4) -0.9086(3) 0.0395(19) Uani 1 1 d . . . . .
H54 H -1.069372 -0.440184 -0.919970 0.047 Uiso 1 1 calc R U . . .
C55 C -0.9952(5) -0.4730(3) -0.8434(2) 0.0243(13) Uani 1 1 d D . . . .
H55 H -0.974556 -0.440644 -0.856587 0.029 Uiso 1 1 calc R U . . .
C56 C -1.0102(4) -0.4656(2) -0.7923(2) 0.0194(12) Uani 1 1 d . . . . .
C57 C -1.1415(5) -0.3905(3) -0.7267(2) 0.0273(15) Uani 1 1 d . . . . .
H57 H -1.168909 -0.374843 -0.751635 0.033 Uiso 1 1 calc R U . . .
C58 C -1.1820(5) -0.3811(2) -0.6830(2) 0.0232(13) Uani 1 1 d . . . . .
C59 C -1.2681(5) -0.3553(3) -0.6847(3) 0.0315(16) Uani 1 1 d . . . . .
H59 H -1.290011 -0.343316 -0.712413 0.038 Uiso 1 1 calc R U . . .
C60 C -1.3184(5) -0.3480(3) -0.6461(3) 0.0328(17) Uani 1 1 d . . . . .
H60 H -1.374968 -0.332028 -0.647862 0.039 Uiso 1 1 calc R U . . .
C61 C -1.2849(5) -0.3644(3) -0.6040(3) 0.0284(15) Uani 1 1 d . . . . .
H61 H -1.319171 -0.359819 -0.577730 0.034 Uiso 1 1 calc R U . . .
C62 C -1.2003(4) -0.3876(3) -0.6019(2) 0.0224(13) Uani 1 1 d . . . . .
C63 C -1.1460(4) -0.3976(2) -0.6413(2) 0.0201(13) Uani 1 1 d . . . . .
C64 C -1.2130(6) -0.3983(4) -0.5205(3) 0.044(2) Uani 1 1 d . . . . .
H64A H -1.227290 -0.363022 -0.515632 0.066 Uiso 1 1 calc R U . . .
H64B H -1.178413 -0.410960 -0.495102 0.066 Uiso 1 1 calc R U . . .
H64C H -1.268499 -0.417522 -0.523243 0.066 Uiso 1 1 calc R U . . .
C65 C -1.1146(5) -0.6913(2) -0.7747(2) 0.0247(14) Uani 1 1 d . . . . .
C66 C -1.1419(5) -0.7095(3) -0.7333(3) 0.0298(16) Uani 1 1 d . . . . .
H66 H -1.104125 -0.731531 -0.717112 0.036 Uiso 1 1 calc R U . . .
C67 C -1.2273(6) -0.6950(3) -0.7149(3) 0.0391(19) Uani 1 1 d . . . . .
H67 H -1.245443 -0.706944 -0.686513 0.047 Uiso 1 1 calc R U . . .
C68 C -1.2834(6) -0.6631(4) -0.7396(3) 0.045(2) Uani 1 1 d . . . . .
H68 H -1.340512 -0.654324 -0.728292 0.054 Uiso 1 1 calc R U . . .
C69 C -1.2548(6) -0.6442(3) -0.7810(3) 0.0416(19) Uani 1 1 d . . . . .
H69 H -1.291774 -0.621707 -0.797090 0.050 Uiso 1 1 calc R U . . .
C70 C -1.1706(5) -0.6588(3) -0.7988(3) 0.0329(16) Uani 1 1 d . . . . .
H70 H -1.152068 -0.646480 -0.827067 0.039 Uiso 1 1 calc R U . . .
C71 C -1.0188(5) -0.7044(2) -0.7931(3) 0.0260(14) Uani 1 1 d . . . . .
H71 H -1.019942 -0.703569 -0.826445 0.031 Uiso 1 1 calc R U . . .
C72 C -0.9558(4) -0.6625(3) -0.7756(2) 0.0230(13) Uani 1 1 d . . . . .
C73 C -0.8173(4) -0.6434(2) -0.6827(2) 0.0226(13) Uani 1 1 d . . . . .
H73 H -0.821801 -0.675891 -0.670290 0.027 Uiso 1 1 calc R U . . .
C74 C -0.7722(4) -0.6035(3) -0.6571(2) 0.0215(13) Uani 1 1 d . . . . .
C75 C -0.7895(4) -0.5521(2) -0.6666(2) 0.0174(12) Uani 1 1 d . . . . .
C76 C -0.7426(4) -0.5150(2) -0.6399(2) 0.0190(12) Uani 1 1 d . . . . .
C77 C -0.6861(5) -0.5287(3) -0.6045(2) 0.0240(14) Uani 1 1 d . . . . .
H77 H -0.656162 -0.503792 -0.587696 0.029 Uiso 1 1 calc R U . . .
C78 C -0.6737(5) -0.5802(3) -0.5940(2) 0.0264(14) Uani 1 1 d . . . . .
H78 H -0.636305 -0.589639 -0.569806 0.032 Uiso 1 1 calc R U . . .
C79 C -0.7171(5) -0.6169(3) -0.6195(2) 0.0262(14) Uani 1 1 d . . . . .
H79 H -0.710088 -0.651075 -0.611848 0.031 Uiso 1 1 calc R U . . .
C80 C -0.7042(5) -0.4261(3) -0.6360(3) 0.0304(16) Uani 1 1 d . . . . .
H80A H -0.715452 -0.421927 -0.603998 0.046 Uiso 1 1 calc R U . . .
H80B H -0.717687 -0.394767 -0.651524 0.046 Uiso 1 1 calc R U . . .
H80C H -0.641380 -0.434853 -0.640712 0.046 Uiso 1 1 calc R U . . .
C81 C -0.4819(4) -0.5501(3) -0.7133(2) 0.0266(14) Uani 1 1 d . . . . .
C82 C -0.4617(8) -0.5143(4) -0.6806(4) 0.063(3) Uani 1 1 d . . . . .
H82 H -0.493580 -0.514104 -0.653250 0.076 Uiso 1 1 calc R U . . .
C83 C -0.3932(12) -0.4782(5) -0.6886(5) 0.092(5) Uani 1 1 d . . . . .
H83 H -0.378233 -0.454459 -0.666266 0.110 Uiso 1 1 calc R U . . .
C84 C -0.3478(7) -0.4782(4) -0.7301(4) 0.059(3) Uani 1 1 d . . . . .
H84 H -0.303118 -0.453823 -0.735806 0.071 Uiso 1 1 calc R U . . .
C85 C -0.3679(6) -0.5130(3) -0.7620(4) 0.047(2) Uani 1 1 d . . . . .
H85 H -0.337526 -0.512668 -0.789743 0.056 Uiso 1 1 calc R U . . .
C86 C -0.4342(6) -0.5497(3) -0.7535(3) 0.0357(17) Uani 1 1 d . . . . .
H86 H -0.446474 -0.574327 -0.775382 0.043 Uiso 1 1 calc R U . . .
C87 C -0.5502(5) -0.5920(3) -0.7041(2) 0.0262(14) Uani 1 1 d . . . . .
H87 H -0.576006 -0.586817 -0.673692 0.031 Uiso 1 1 calc R U . . .
C88 C -0.6272(5) -0.5907(3) -0.7386(2) 0.0235(13) Uani 1 1 d . . . . .
C89 C -0.7197(5) -0.6735(2) -0.8185(2) 0.0254(14) Uani 1 1 d . . . . .
H89 H -0.678983 -0.700144 -0.813767 0.030 Uiso 1 1 calc R U . . .
C90 C -0.7874(5) -0.6789(3) -0.8537(2) 0.0243(14) Uani 1 1 d . . . . .
C91 C -0.8028(5) -0.7275(3) -0.8723(3) 0.0299(15) Uani 1 1 d . . . . .
H91 H -0.767311 -0.754810 -0.862596 0.036 Uiso 1 1 calc R U . . .
C92 C -0.8685(5) -0.7355(3) -0.9044(3) 0.0310(16) Uani 1 1 d . . . . .
H92 H -0.876953 -0.767906 -0.916660 0.037 Uiso 1 1 calc R U . . .
C93 C -0.9233(5) -0.6948(3) -0.9189(2) 0.0291(15) Uani 1 1 d . . . . .
H93 H -0.969437 -0.700290 -0.940112 0.035 Uiso 1 1 calc R U . . .
C94 C -0.9085(5) -0.6462(3) -0.9016(2) 0.0247(14) Uani 1 1 d . . . . .
C95 C -0.8371(5) -0.6360(2) -0.8699(2) 0.0210(13) Uani 1 1 d . . . . .
C96 C -1.0402(5) -0.6115(3) -0.9376(3) 0.0345(17) Uani 1 1 d . . . . .
H96A H -1.081507 -0.632548 -0.920546 0.052 Uiso 1 1 calc R U . . .
H96B H -1.025541 -0.628061 -0.965840 0.052 Uiso 1 1 calc R U . . .
H96C H -1.068367 -0.579205 -0.943728 0.052 Uiso 1 1 calc R U . . .
O25 O -0.7493(7) -0.5935(4) -0.4503(3) 0.081(3) Uani 1 1 d . . . . .
H25A H -0.792757 -0.613270 -0.443255 0.121 Uiso 1 1 d R U . . .
H25B H -0.709017 -0.612340 -0.460895 0.121 Uiso 1 1 d R U . . .
O26 O -0.5818(6) -0.6433(3) -0.4696(4) 0.099(4) Uani 1 1 d . . . . .
H26A H -0.595562 -0.670186 -0.484677 0.148 Uiso 1 1 d R U . . .
H26B H -0.530542 -0.632636 -0.463467 0.148 Uiso 1 1 d R U . . .
O27 O -0.6467(8) -0.7430(4) -0.7234(5) 0.117(4) Uani 1 1 d . . . . .
H27A H -0.638159 -0.776164 -0.729265 0.176 Uiso 1 1 d R U . . .
H27B H -0.620389 -0.739154 -0.696285 0.176 Uiso 1 1 d R U . . .
O28 O -1.0288(15) -0.6937(8) -0.4726(7) 0.185(7) Uani 1 1 d D U . . .
O29 O -0.8557(14) -0.6864(8) -0.4662(8) 0.204(8) Uani 1 1 d D U . . .
N13 N -0.9450(18) -0.6669(12) -0.4601(11) 0.236(11) Uani 1 1 d D U . . .
O31 O -0.3296(8) -0.7297(4) -0.2892(7) 0.124(6) Uani 0.75 1 d . U P . .
H31A H -0.281556 -0.714561 -0.280266 0.186 Uiso 0.75 1 d R U P . .
H31B H -0.356876 -0.705731 -0.300486 0.186 Uiso 0.75 1 d R U P . .
O32 O -0.4454(10) -0.6670(4) -0.3319(4) 0.114(4) Uani 1 1 d . U . . .
H32D H -0.498550 -0.681669 -0.336208 0.171 Uiso 1 1 d R U . . .
H32E H -0.448160 -0.637639 -0.316298 0.171 Uiso 1 1 d R U . . .
O33 O -0.5414(7) -0.7106(3) -0.6399(3) 0.087(3) Uani 1 1 d . . . . .
H33A H -0.588313 -0.712741 -0.622972 0.131 Uiso 1 1 d R U . . .
H33B H -0.495333 -0.726802 -0.633212 0.131 Uiso 1 1 d R U . . .
O34 O -0.3063(9) -0.7469(5) -0.4297(7) 0.121(6) Uani 0.75 1 d . U P . .
H34A H -0.315449 -0.714905 -0.428212 0.182 Uiso 0.75 1 d R U P . .
H34B H -0.311379 -0.766845 -0.455172 0.182 Uiso 0.75 1 d R U P . .
O35 O -0.6095(9) -0.7123(5) -0.5494(4) 0.115(4) Uani 1 1 d . . . . .
H35A H -0.569501 -0.735834 -0.546254 0.173 Uiso 1 1 d R U . . .
H35B H -0.644201 -0.737594 -0.543674 0.173 Uiso 1 1 d R U . . .
O36 O -0.411(2) -0.6733(10) -0.4285(6) 0.129(9) Uani 0.5 1 d . U P . .
H36A H -0.412951 -0.666336 -0.401953 0.194 Uiso 0.5 1 d R U P . .
H36B H -0.453021 -0.691636 -0.434413 0.194 Uiso 0.5 1 d R U P . .
N14 N -0.1101(14) -0.7932(11) -0.6347(7) 0.065(6) Uani 0.420(15) 1 d . U P A 1
C97 C -0.135(2) -0.7630(12) -0.6036(11) 0.067(7) Uani 0.420(15) 1 d . U P A 1
C98 C -0.1983(18) -0.7327(10) -0.5642(9) 0.170(10) Uani 1 1 d D U . . .
H98A H -0.260209 -0.728279 -0.576231 0.256 Uiso 0.420(15) 1 d R U P A 1
H98B H -0.172149 -0.699199 -0.557181 0.256 Uiso 0.420(15) 1 d R U P A 1
H98C H -0.200589 -0.753379 -0.536491 0.256 Uiso 0.420(15) 1 d R U P A 1
H98D H -0.145419 -0.725669 -0.583651 0.256 Uiso 0.580(15) 1 d R U P A 2
H98E H -0.190959 -0.766029 -0.549691 0.256 Uiso 0.580(15) 1 d R U P A 2
H98F H -0.203149 -0.706229 -0.540761 0.256 Uiso 0.580(15) 1 d R U P A 2
N15 N -0.5617(8) -0.3259(4) -0.6386(5) 0.083(3) Uani 1 1 d . . . . .
C99 C -0.6044(7) -0.3002(4) -0.6600(4) 0.056(3) Uani 1 1 d . . . . .
C100 C -0.6591(10) -0.2664(5) -0.6870(6) 0.091(5) Uani 1 1 d . . . . .
H10A H -0.664019 -0.234062 -0.671949 0.136 Uiso 1 1 calc R U . . .
H10B H -0.718842 -0.280791 -0.690899 0.136 Uiso 1 1 calc R U . . .
H10C H -0.631080 -0.261834 -0.716254 0.136 Uiso 1 1 calc R U . . .
N16 N -0.4576(10) -0.3318(7) -0.7616(7) 0.131(7) Uani 1 1 d . . . . .
C101 C -0.4975(12) -0.3658(7) -0.7524(6) 0.093(4) Uani 1 1 d . . . . .
C102 C -0.5509(12) -0.4117(6) -0.7416(6) 0.102(5) Uani 1 1 d . . . . .
H10D H -0.541467 -0.420782 -0.710321 0.153 Uiso 1 1 calc R U . . .
H10E H -0.531535 -0.439304 -0.760817 0.153 Uiso 1 1 calc R U . . .
H10F H -0.614412 -0.405000 -0.746706 0.153 Uiso 1 1 calc R U . . .
N17 N -0.0746(7) -0.5656(4) -0.3713(4) 0.073(3) Uani 1 1 d . . . . .
C103 C -0.1344(10) -0.5901(5) -0.3646(4) 0.076(4) Uani 1 1 d . . . . .
C104 C -0.2141(18) -0.6224(11) -0.3590(8) 0.216(18) Uani 1 1 d . . . . .
H10G H -0.201491 -0.648291 -0.336819 0.325 Uiso 1 1 calc R U . . .
H10H H -0.228808 -0.638166 -0.387615 0.325 Uiso 1 1 calc R U . . .
H10I H -0.264780 -0.602091 -0.349034 0.325 Uiso 1 1 calc R U . . .
C97A C -0.2903(17) -0.7334(8) -0.5951(8) 0.106(13) Uani 0.580(15) 1 d D . P A 2
N14A N -0.3637(12) -0.7377(5) -0.6142(4) 0.046(4) Uani 0.580(15) 1 d D . P A 2

loop_
_atom_site_aniso_label
_atom_site_aniso_U_11
_atom_site_aniso_U_22
_atom_site_aniso_U_33
_atom_site_aniso_U_23
_atom_site_aniso_U_13
_atom_site_aniso_U_12
La1 0.01929(17) 0.01622(16) 0.01518(17) -0.00071(12) 0.00006(13) -0.00045(12)
La2 0.01745(16) 0.01445(15) 0.01425(16) -0.00056(12) -0.00121(12) 0.00073(12)
La3 0.01679(16) 0.01595(16) 0.01489(16) -0.00107(12) 0.00006(12) 0.00002(12)
O1 0.052(3) 0.024(2) 0.028(3) -0.004(2) 0.002(2) -0.004(2)
O2 0.046(3) 0.025(2) 0.015(2) -0.0038(18) 0.003(2) -0.005(2)
O3 0.027(2) 0.026(2) 0.030(3) -0.002(2) 0.007(2) -0.0048(19)
O4 0.074(5) 0.039(3) 0.049(4) 0.007(3) 0.011(3) -0.022(3)
O5 0.027(2) 0.024(2) 0.019(2) -0.0034(17) -0.0038(18) -0.0034(18)
O6 0.024(2) 0.0137(19) 0.018(2) -0.0004(16) 0.0022(17) -0.0009(16)
O7 0.031(3) 0.024(2) 0.034(3) 0.005(2) -0.008(2) -0.002(2)
O8 0.043(3) 0.035(3) 0.019(2) 0.000(2) -0.008(2) -0.002(2)
O9 0.025(2) 0.022(2) 0.029(3) -0.0001(19) 0.0075(19) 0.0016(18)
O10 0.021(2) 0.018(2) 0.022(2) -0.0005(17) 0.0012(17) -0.0042(17)
O11 0.023(2) 0.0128(19) 0.019(2) 0.0006(16) -0.0040(18) 0.0021(16)
O12 0.027(2) 0.017(2) 0.022(2) -0.0014(17) 0.0030(19) 0.0014(18)
O13 0.022(2) 0.032(2) 0.022(2) -0.0017(19) 0.004(2) 0.0044(19)
O14 0.020(2) 0.025(2) 0.023(2) -0.0011(18) -0.0022(18) 0.0033(18)
O15 0.019(2) 0.023(2) 0.017(2) 0.0006(17) 0.0002(17) 0.0007(17)
O16 0.021(2) 0.036(3) 0.020(2) -0.0047(19) 0.0031(19) 0.008(2)
O17 0.022(2) 0.016(2) 0.028(2) -0.0053(18) -0.0071(19) -0.0023(17)
O18 0.021(2) 0.019(2) 0.015(2) 0.0010(16) -0.0051(17) -0.0004(16)
O19 0.021(2) 0.020(2) 0.027(3) -0.0014(18) 0.0000(18) -0.0047(17)
O20 0.032(3) 0.020(2) 0.046(3) -0.008(2) -0.005(2) -0.003(2)
O21 0.036(3) 0.033(3) 0.023(3) 0.002(2) -0.005(2) -0.002(2)
O22 0.030(3) 0.022(2) 0.018(2) -0.0040(17) 0.0017(19) -0.0027(19)
O23 0.021(2) 0.025(2) 0.024(2) -0.0019(18) -0.0009(18) 0.0022(19)
O24 0.026(3) 0.032(3) 0.046(3) 0.010(2) -0.005(2) 0.002(2)
N1 0.027(3) 0.023(3) 0.020(3) 0.001(2) 0.003(2) -0.001(2)
N2 0.039(3) 0.023(3) 0.027(3) 0.005(2) 0.003(3) -0.001(3)
N3 0.022(3) 0.022(3) 0.014(3) 0.000(2) 0.000(2) 0.000(2)
N4 0.030(3) 0.024(3) 0.019(3) 0.004(2) -0.005(2) 0.004(2)
N5 0.027(3) 0.022(3) 0.014(3) -0.002(2) -0.003(2) 0.005(2)
N6 0.029(3) 0.020(3) 0.016(3) 0.003(2) -0.003(2) 0.003(2)
N7 0.030(3) 0.027(3) 0.014(3) -0.003(2) -0.002(2) 0.007(2)
N8 0.029(3) 0.022(3) 0.020(3) -0.001(2) -0.001(2) 0.001(2)
N9 0.021(3) 0.020(2) 0.026(3) -0.002(2) -0.001(2) -0.002(2)
N10 0.028(3) 0.015(2) 0.030(3) -0.001(2) -0.003(2) -0.005(2)
N11 0.021(3) 0.022(3) 0.026(3) -0.002(2) 0.000(2) 0.001(2)
N12 0.022(3) 0.023(3) 0.034(3) -0.002(2) -0.004(2) 0.003(2)
C1 0.020(3) 0.018(3) 0.018(3) -0.001(2) 0.004(2) 0.000(2)
C2 0.038(4) 0.029(4) 0.052(5) -0.015(4) 0.014(4) -0.012(3)
C3 0.047(5) 0.047(5) 0.071(7) -0.016(5) 0.024(5) -0.020(4)
C4 0.030(4) 0.035(4) 0.021(3) -0.005(3) -0.010(3) -0.002(3)
C5 0.040(6) 0.075(8) 0.110(11) -0.036(8) 0.027(6) -0.030(5)
C6 0.041(6) 0.084(9) 0.099(11) -0.031(8) 0.006(6) -0.017(6)
C7 0.045(6) 0.106(10) 0.066(7) -0.026(7) -0.001(5) -0.018(6)
C8 0.033(5) 0.074(7) 0.052(6) -0.022(5) 0.009(4) -0.016(4)
C9 0.044(5) 0.025(4) 0.044(5) -0.006(3) 0.014(4) -0.010(3)
C10 0.021(3) 0.027(3) 0.032(4) -0.002(3) 0.006(3) -0.001(3)
C11 0.024(3) 0.028(3) 0.026(4) 0.008(3) 0.005(3) 0.002(3)
C12 0.025(3) 0.031(3) 0.018(3) 0.002(3) 0.003(3) 0.003(3)
C13 0.022(3) 0.029(3) 0.020(3) -0.002(3) 0.003(3) 0.004(3)
C14 0.033(4) 0.028(3) 0.022(3) -0.002(3) -0.005(3) 0.005(3)
C15 0.033(4) 0.036(4) 0.025(4) -0.011(3) -0.004(3) 0.004(3)
C16 0.044(4) 0.042(4) 0.018(3) -0.009(3) -0.003(3) 0.008(4)
C17 0.037(4) 0.036(4) 0.023(4) 0.001(3) 0.001(3) 0.007(3)
C18 0.080(7) 0.029(4) 0.042(5) -0.006(4) 0.000(5) -0.010(4)
C19 0.032(4) 0.050(5) 0.024(4) -0.004(3) -0.006(3) -0.008(3)
C20 0.036(5) 0.079(7) 0.032(4) -0.005(4) -0.007(4) -0.020(4)
C21 0.033(4) 0.100(8) 0.034(5) -0.026(5) -0.007(4) 0.001(5)
C22 0.045(5) 0.068(6) 0.041(5) -0.014(5) -0.007(4) 0.013(5)
C23 0.036(4) 0.051(5) 0.035(4) -0.009(4) -0.016(4) 0.006(4)
C24 0.034(4) 0.028(3) 0.020(3) -0.001(3) -0.007(3) 0.003(3)
C25 0.026(3) 0.025(3) 0.016(3) -0.002(3) 0.001(2) 0.004(3)
C26 0.029(3) 0.020(3) 0.017(3) 0.005(2) 0.003(2) 0.002(3)
C27 0.029(3) 0.018(3) 0.018(3) 0.000(2) 0.006(3) 0.001(3)
C28 0.042(4) 0.022(3) 0.018(3) 0.001(3) 0.007(3) 0.004(3)
C29 0.045(4) 0.018(3) 0.032(4) -0.003(3) 0.009(3) -0.005(3)
C30 0.040(4) 0.026(3) 0.025(4) -0.008(3) 0.002(3) -0.011(3)
C31 0.029(3) 0.024(3) 0.015(3) 0.001(2) 0.003(3) -0.003(3)
C32 0.031(4) 0.041(4) 0.023(3) -0.003(3) -0.007(3) -0.012(3)
C33 0.028(3) 0.015(3) 0.023(3) -0.002(2) -0.001(3) 0.002(2)
C34 0.055(6) 0.042(5) 0.048(5) 0.021(4) -0.021(4) -0.019(4)
C35 0.062(6) 0.048(5) 0.066(7) 0.019(5) -0.018(5) -0.030(5)
C36 0.032(4) 0.041(4) 0.047(5) -0.010(4) -0.007(4) -0.008(3)
C37 0.041(4) 0.035(4) 0.041(5) -0.001(3) -0.018(4) 0.002(3)
C38 0.043(4) 0.024(3) 0.035(4) 0.001(3) -0.010(3) -0.004(3)
C39 0.026(3) 0.016(3) 0.017(3) 0.002(2) 0.003(3) 0.002(2)
C40 0.017(3) 0.015(3) 0.022(3) 0.000(2) -0.003(2) -0.001(2)
C41 0.035(4) 0.015(3) 0.028(4) 0.006(2) 0.005(3) 0.002(3)
C42 0.027(3) 0.023(3) 0.029(4) 0.006(3) 0.011(3) 0.001(3)
C43 0.049(5) 0.024(3) 0.042(5) 0.009(3) 0.015(4) -0.002(3)
C44 0.059(5) 0.025(4) 0.049(5) 0.007(3) 0.029(4) -0.006(4)
C45 0.051(5) 0.029(4) 0.040(5) 0.008(3) 0.020(4) 0.002(4)
C46 0.029(3) 0.023(3) 0.025(3) 0.004(3) 0.008(3) 0.002(3)
C47 0.025(3) 0.025(3) 0.023(3) 0.003(3) 0.001(3) 0.000(3)
C48 0.025(3) 0.028(3) 0.035(4) -0.004(3) 0.009(3) 0.002(3)
C49 0.023(3) 0.038(4) 0.016(3) -0.004(3) -0.002(3) 0.007(3)
C50 0.032(4) 0.046(4) 0.023(4) -0.002(3) -0.005(3) -0.005(3)
C51 0.032(4) 0.056(5) 0.037(4) -0.006(4) -0.004(3) -0.006(4)
C52 0.025(4) 0.072(6) 0.039(5) -0.019(4) -0.009(3) 0.011(4)
C53 0.042(5) 0.069(6) 0.027(4) 0.003(4) -0.014(4) 0.011(4)
C54 0.038(4) 0.050(5) 0.030(4) 0.009(4) -0.004(3) 0.003(4)
C55 0.024(3) 0.030(3) 0.019(3) 0.001(3) 0.003(3) 0.005(3)
C56 0.019(3) 0.025(3) 0.014(3) 0.000(2) -0.004(2) 0.000(2)
C57 0.029(4) 0.031(3) 0.022(4) -0.003(3) -0.007(3) 0.009(3)
C58 0.024(3) 0.024(3) 0.022(3) -0.006(3) -0.004(3) 0.009(3)
C59 0.027(4) 0.032(4) 0.035(4) -0.010(3) -0.008(3) 0.014(3)
C60 0.024(4) 0.033(4) 0.042(4) -0.012(3) -0.004(3) 0.014(3)
C61 0.018(3) 0.030(4) 0.037(4) -0.010(3) 0.003(3) 0.004(3)
C62 0.019(3) 0.025(3) 0.023(3) -0.006(3) -0.002(3) 0.000(2)
C63 0.019(3) 0.017(3) 0.024(3) -0.007(2) -0.001(2) 0.001(2)
C64 0.036(4) 0.065(6) 0.032(4) 0.009(4) 0.015(4) 0.011(4)
C65 0.022(3) 0.021(3) 0.032(4) -0.007(3) 0.002(3) -0.005(2)
C66 0.033(4) 0.027(3) 0.030(4) -0.007(3) 0.004(3) -0.011(3)
C67 0.042(5) 0.035(4) 0.040(5) -0.014(4) 0.015(4) -0.016(3)
C68 0.029(4) 0.049(5) 0.058(6) -0.014(4) 0.012(4) -0.005(4)
C69 0.029(4) 0.037(4) 0.058(6) -0.010(4) 0.001(4) 0.005(3)
C70 0.029(4) 0.029(4) 0.040(4) -0.006(3) 0.001(3) -0.002(3)
C71 0.024(3) 0.022(3) 0.032(4) -0.005(3) 0.004(3) -0.006(3)
C72 0.022(3) 0.028(3) 0.020(3) -0.006(3) 0.005(2) -0.001(3)
C73 0.024(3) 0.018(3) 0.026(4) 0.002(2) 0.000(3) 0.000(2)
C74 0.022(3) 0.025(3) 0.018(3) 0.001(3) -0.001(2) 0.004(2)
C75 0.021(3) 0.020(3) 0.012(3) -0.003(2) 0.001(2) -0.004(2)
C76 0.016(3) 0.026(3) 0.015(3) -0.004(2) -0.001(2) -0.001(2)
C77 0.022(3) 0.030(3) 0.020(3) -0.002(3) -0.004(3) 0.000(3)
C78 0.020(3) 0.039(4) 0.020(3) 0.004(3) -0.004(3) 0.005(3)
C79 0.029(4) 0.026(3) 0.023(4) 0.004(3) 0.000(3) 0.006(3)
C80 0.022(3) 0.025(3) 0.044(4) -0.011(3) -0.004(3) -0.003(3)
C81 0.020(3) 0.033(3) 0.027(3) -0.001(3) -0.005(3) 0.000(3)
C82 0.083(8) 0.063(6) 0.043(6) -0.021(5) 0.023(5) -0.032(6)
C83 0.145(14) 0.062(7) 0.069(8) -0.027(6) 0.013(9) -0.064(8)
C84 0.050(6) 0.057(6) 0.071(7) 0.004(5) 0.002(5) -0.027(5)
C85 0.041(5) 0.041(5) 0.058(6) 0.004(4) 0.018(4) -0.005(4)
C86 0.037(4) 0.038(4) 0.032(4) -0.004(3) 0.009(3) -0.006(3)
C87 0.022(3) 0.034(4) 0.022(3) 0.000(3) 0.001(3) 0.004(3)
C88 0.022(3) 0.024(3) 0.024(3) 0.001(3) 0.007(3) -0.002(3)
C89 0.025(3) 0.019(3) 0.032(4) -0.005(3) 0.002(3) 0.006(2)
C90 0.026(3) 0.022(3) 0.025(3) -0.003(3) 0.005(3) 0.002(3)
C91 0.034(4) 0.024(3) 0.032(4) -0.005(3) 0.008(3) 0.000(3)
C92 0.034(4) 0.028(4) 0.031(4) -0.011(3) 0.008(3) -0.006(3)
C93 0.031(4) 0.038(4) 0.019(3) -0.005(3) 0.004(3) -0.009(3)
C94 0.026(3) 0.031(4) 0.016(3) -0.003(3) 0.006(3) -0.002(3)
C95 0.029(3) 0.023(3) 0.011(3) -0.002(2) 0.006(3) -0.001(3)
C96 0.029(4) 0.049(4) 0.026(4) 0.007(3) 0.000(3) -0.006(3)
O25 0.083(6) 0.091(6) 0.068(5) 0.026(5) -0.017(5) 0.016(5)
O26 0.058(5) 0.046(4) 0.191(11) -0.017(5) 0.068(6) -0.005(4)
O27 0.102(8) 0.069(6) 0.182(12) -0.002(7) -0.044(8) 0.005(6)
O28 0.185(7) 0.184(7) 0.186(7) 0.003(3) 0.000(3) 0.000(3)
O29 0.161(12) 0.177(15) 0.27(2) 0.012(14) -0.068(14) -0.001(12)
N13 0.185(12) 0.280(16) 0.242(16) 0.024(13) -0.030(12) 0.012(11)
O31 0.053(6) 0.024(4) 0.294(19) 0.044(8) -0.002(10) -0.007(4)
O32 0.177(11) 0.060(5) 0.104(8) -0.040(5) -0.028(8) 0.016(7)
O33 0.117(8) 0.068(5) 0.077(6) 0.034(4) 0.035(5) 0.035(5)
O34 0.072(8) 0.077(8) 0.216(16) 0.072(10) -0.037(9) -0.037(7)
O35 0.127(9) 0.128(9) 0.091(8) 0.057(7) 0.030(7) 0.050(8)
O36 0.19(2) 0.155(17) 0.042(9) -0.022(10) 0.030(11) -0.100(16)
N14 0.043(10) 0.110(15) 0.041(10) 0.001(9) -0.006(8) -0.027(10)
C97 0.063(12) 0.069(11) 0.068(11) 0.013(8) -0.008(9) -0.013(9)
C98 0.194(15) 0.146(14) 0.172(14) -0.018(11) 0.040(11) 0.011(11)
N15 0.061(6) 0.059(6) 0.128(10) 0.013(6) -0.027(7) -0.006(5)
C99 0.050(6) 0.033(5) 0.083(8) -0.005(5) -0.015(5) -0.004(4)
C100 0.071(8) 0.072(8) 0.129(13) 0.003(8) -0.052(9) 0.013(7)
N16 0.070(8) 0.154(13) 0.170(16) 0.080(12) -0.021(9) -0.023(8)
C101 0.073(9) 0.105(11) 0.101(11) 0.012(9) -0.010(8) 0.000(7)
C102 0.084(10) 0.101(11) 0.121(14) 0.010(10) -0.010(10) 0.003(8)
N17 0.058(5) 0.080(7) 0.080(7) 0.036(6) -0.007(5) -0.012(5)
C103 0.095(10) 0.084(8) 0.049(6) 0.034(6) -0.018(6) -0.038(8)
C104 0.21(3) 0.27(3) 0.16(2) 0.14(2) -0.09(2) -0.19(3)
C97A 0.19(3) 0.042(11) 0.09(2) 0.009(12) 0.09(2) 0.036(17)
N14A 0.088(11) 0.021(6) 0.031(7) 0.002(5) -0.003(7) 0.023(7)

loop_
_atom_type_symbol
_atom_type_description
_atom_type_scat_dispersion_real
_atom_type_scat_dispersion_imag
_atom_type_scat_source
C C 0.0181 0.0091 'International Tables Vol C Tables 4.2.6.8 and 6.1.1.4'
H H 0.0000 0.0000 'International Tables Vol C Tables 4.2.6.8 and 6.1.1.4'
La La -1.4094 9.0376 'International Tables Vol C Tables 4.2.6.8 and 6.1.1.4'
N N 0.0311 0.0180 'International Tables Vol C Tables 4.2.6.8 and 6.1.1.4'
O O 0.0492 0.0322 'International Tables Vol C Tables 4.2.6.8 and 6.1.1.4'

loop_
_geom_angle_atom_site_label_1
_geom_angle_atom_site_label_2
_geom_angle_atom_site_label_3
_geom_angle
_geom_angle_site_symmetry_1
_geom_angle_site_symmetry_3
_geom_angle_publ_flag
O2 La1 O3 111.62(16) . . ?
O2 La1 O6 168.40(17) . . ?
O2 La1 O7 70.97(18) . . ?
O2 La1 O11 110.05(15) . . ?
O2 La1 O12 57.97(15) . . ?
O2 La1 O13 75.74(17) . . ?
O2 La1 O14 124.17(16) . . ?
O2 La1 N1 61.37(16) . . ?
O2 La1 N3 107.58(16) . . ?
O3 La1 O7 128.08(16) . . ?
O3 La1 O11 136.76(15) . . ?
O3 La1 O12 141.17(15) . . ?
O3 La1 O13 69.28(15) . . ?
O3 La1 N1 57.57(16) . . ?
O3 La1 N3 73.92(16) . . ?
O6 La1 O3 70.13(15) . . ?
O6 La1 O7 98.71(16) . . ?
O6 La1 O11 71.45(14) . . ?
O6 La1 O12 128.25(14) . . ?
O6 La1 O13 114.87(15) . . ?
O6 La1 O14 67.06(14) . . ?
O6 La1 N1 113.67(15) . . ?
O6 La1 N3 61.38(15) . . ?
O7 La1 O11 76.75(15) . . ?
O7 La1 O12 86.34(15) . . ?
O7 La1 O13 146.37(15) . . ?
O7 La1 N1 85.42(16) . . ?
O7 La1 N3 57.54(15) . . ?
O11 La1 O12 59.66(13) . . ?
O11 La1 O13 111.22(14) . . ?
O11 La1 N1 162.09(15) . . ?
O11 La1 N3 103.93(14) . . ?
O12 La1 N1 118.08(15) . . ?
O12 La1 N3 143.68(15) . . ?
O13 La1 O12 71.89(15) . . ?
O13 La1 N1 82.84(16) . . ?
O13 La1 N3 141.13(15) . . ?
O14 La1 O3 85.06(16) . . ?
O14 La1 O7 138.68(16) . . ?
O14 La1 O11 62.01(14) . . ?
O14 La1 O12 75.56(14) . . ?
O14 La1 O13 60.77(15) . . ?
O14 La1 N1 135.88(16) . . ?
O14 La1 N3 128.23(15) . . ?
N3 La1 N1 66.92(16) . . ?
O6 La2 O5 59.32(14) . . ?
O6 La2 O10 138.75(14) . . ?
O6 La2 O11 71.88(14) . . ?
O6 La2 O14 65.67(14) . . ?
O6 La2 O15 120.78(14) . . ?
O6 La2 O17 73.42(14) . . ?
O6 La2 N5 132.29(15) . . ?
O6 La2 N8 123.82(17) . . ?
O10 La2 O5 118.24(13) . . ?
O10 La2 O17 74.75(14) . . ?
O11 La2 O5 124.17(14) . . ?
O11 La2 O10 116.04(14) . . ?
O11 La2 O14 61.08(14) . . ?
O11 La2 O15 165.73(13) . . ?
O11 La2 O17 64.72(13) . . ?
O11 La2 N5 60.86(15) . . ?
O11 La2 N8 107.45(15) . . ?
O14 La2 O5 74.66(14) . . ?
O14 La2 O10 155.24(14) . . ?
O14 La2 O17 119.26(14) . . ?
O15 La2 O5 64.59(13) . . ?
O15 La2 O10 59.93(13) . . ?
O15 La2 O14 116.05(14) . . ?
O15 La2 O17 123.10(14) . . ?
O15 La2 N5 106.93(15) . . ?
O15 La2 N8 60.82(15) . . ?
O17 La2 O5 119.07(13) . . ?
O18 La2 O5 72.74(14) . . ?
O18 La2 O6 75.37(14) . . ?
O18 La2 O10 66.00(14) . . ?
O18 La2 O11 120.69(13) . . ?
O18 La2 O14 138.17(14) . . ?
O18 La2 O15 71.44(14) . . ?
O18 La2 O17 59.16(13) . . ?
O18 La2 N5 123.26(16) . . ?
O18 La2 N8 131.85(15) . . ?
N5 La2 O5 160.06(15) . . ?
N5 La2 O10 65.72(15) . . ?
N5 La2 O14 95.03(15) . . ?
N5 La2 O17 80.83(15) . . ?
N8 La2 O5 81.35(16) . . ?
N8 La2 O10 93.64(16) . . ?
N8 La2 O14 66.29(16) . . ?
N8 La2 O17 159.39(16) . . ?
N8 La2 N5 78.85(17) . . ?
O9 La3 O15 110.51(14) . . ?
O9 La3 N9 144.14(16) . . ?
O9 La3 N11 86.87(15) . . ?
O10 La3 O9 61.20(14) . . ?
O10 La3 O15 61.28(14) . . ?
O10 La3 O16 78.06(15) . . ?
O10 La3 O19 137.96(14) . . ?
O10 La3 O23 80.97(14) . . ?
O10 La3 N9 129.15(15) . . ?
O10 La3 N11 136.37(15) . . ?
O15 La3 N9 102.47(15) . . ?
O15 La3 N11 161.43(15) . . ?
O16 La3 O9 73.07(16) . . ?
O16 La3 O15 59.97(14) . . ?
O16 La3 O23 139.92(15) . . ?
O16 La3 N9 138.60(16) . . ?
O16 La3 N11 122.63(15) . . ?
O18 La3 O9 116.81(15) . . ?
O18 La3 O10 67.86(14) . . ?
O18 La3 O15 70.84(14) . . ?
O18 La3 O16 129.29(14) . . ?
O18 La3 O19 100.08(14) . . ?
O18 La3 O23 70.63(14) . . ?
O18 La3 N9 61.36(15) . . ?
O18 La3 N11 107.87(15) . . ?
O19 La3 O9 142.89(15) . . ?
O19 La3 O15 76.68(14) . . ?
O19 La3 O16 80.81(15) . . ?
O19 La3 O23 134.88(15) . . ?
O19 La3 N9 58.04(15) . . ?
O19 La3 N11 85.49(15) . . ?
O22 La3 O9 73.24(15) . . ?
O22 La3 O10 125.84(14) . . ?
O22 La3 O15 115.91(15) . . ?
O22 La3 O16 61.19(15) . . ?
O22 La3 O18 166.16(14) . . ?
O22 La3 O19 71.18(15) . . ?
O22 La3 O23 107.50(15) . . ?
O22 La3 N9 104.85(16) . . ?
O22 La3 N11 61.63(16) . . ?
O23 La3 O9 66.91(15) . . ?
O23 La3 O15 133.70(14) . . ?
O23 La3 N9 80.35(15) . . ?
O23 La3 N11 58.32(15) . . ?
N9 La3 N11 62.81(16) . . ?
C14 O1 C18 116.5(6) . . ?
C13 O2 La1 150.5(4) . . ?
C10 O3 La1 124.5(5) . . ?
C9 O4 H4 109.5 . . ?
C31 O5 La2 110.9(4) . . ?
C31 O5 C32 116.6(5) . . ?
C32 O5 La2 129.1(4) . . ?
La2 O6 La1 105.94(15) . . ?
C1 O6 La1 128.8(4) . . ?
C1 O6 La2 120.7(4) . . ?
C25 O7 La1 123.8(4) . . ?
C24 O8 H8 109.5 . . ?
C46 O9 La3 121.5(4) . . ?
C46 O9 C48 115.9(5) . . ?
C48 O9 La3 121.3(4) . . ?
La3 O10 La2 97.46(14) . . ?
C47 O10 La2 139.2(4) . . ?
C47 O10 La3 123.1(4) . . ?
La2 O11 La1 98.41(14) . . ?
C40 O11 La1 122.3(4) . . ?
C40 O11 La2 110.1(4) . . ?
La1 O12 H12 119(2) . . ?
C39 O12 La1 124.4(3) . . ?
C39 O12 H12 105(2) . . ?
C62 O13 La1 120.9(4) . . ?
C62 O13 C64 117.4(6) . . ?
C64 O13 La1 121.4(5) . . ?
La1 O14 La2 97.53(15) . . ?
C63 O14 La1 123.0(4) . . ?
C63 O14 La2 139.0(4) . . ?
La2 O15 La3 98.46(15) . . ?
C56 O15 La2 108.5(4) . . ?
C56 O15 La3 120.4(4) . . ?
La3 O16 H16 120(2) . . ?
C55 O16 La3 126.2(4) . . ?
C55 O16 H16 106(2) . . ?
C76 O17 La2 112.1(3) . . ?
C76 O17 C80 117.6(5) . . ?
C80 O17 La2 127.5(4) . . ?
La2 O18 La3 106.80(15) . . ?
C75 O18 La2 121.7(4) . . ?
C75 O18 La3 126.2(4) . . ?
C72 O19 La3 123.0(4) . . ?
C71 O20 H20 109.5 . . ?
C94 O21 C96 117.4(6) . . ?
C95 O22 La3 128.7(4) . . ?
C88 O23 La3 123.4(4) . . ?
C87 O24 H24 109.5 . . ?
N2 N1 La1 111.9(4) . . ?
C11 N1 La1 133.9(5) . . ?
C11 N1 N2 114.1(6) . . ?
N1 N2 H2 121.7 . . ?
C10 N2 N1 116.7(6) . . ?
C10 N2 H2 121.7 . . ?
N4 N3 La1 112.7(4) . . ?
C26 N3 La1 132.5(4) . . ?
C26 N3 N4 114.7(5) . . ?
N3 N4 H4A 122.1 . . ?
C25 N4 N3 115.9(5) . . ?
C25 N4 H4A 122.1 . . ?
N6 N5 La2 110.6(4) . . ?
C41 N5 La2 137.6(4) . . ?
C41 N5 N6 111.2(5) . . ?
C40 N6 N5 112.2(5) . . ?
C56 N7 N8 112.3(5) . . ?
N7 N8 La2 109.5(4) . . ?
C57 N8 La2 137.3(5) . . ?
C57 N8 N7 112.3(6) . . ?
N10 N9 La3 113.1(4) . . ?
C73 N9 La3 131.3(4) . . ?
C73 N9 N10 115.4(5) . . ?
N9 N10 H10 122.5 . . ?
C72 N10 N9 114.9(5) . . ?
C72 N10 H10 122.5 . . ?
N12 N11 La3 112.9(4) . . ?
C89 N11 La3 130.4(5) . . ?
C89 N11 N12 115.6(6) . . ?
N11 N12 H12A 121.7 . . ?
C88 N12 N11 116.6(6) . . ?
C88 N12 H12A 121.7 . . ?
O6 C1 C27 124.1(6) . . ?
O6 C1 C31 118.7(6) . . ?
C27 C1 C31 117.2(6) . . ?
C3 C2 C8 119.3(9) . . ?
C3 C2 C9 121.2(9) . . ?
C8 C2 C9 119.4(7) . . ?
C2 C3 H3 120.4 . . ?
C2 C3 C5 119.3(11) . . ?
C5 C3 H3 120.4 . . ?
C19 C4 C23 119.1(8) . . ?
C19 C4 C24 121.1(7) . . ?
C23 C4 C24 119.8(7) . . ?
C3 C5 H5 119.6 . . ?
C6 C5 C3 120.7(10) . . ?
C6 C5 H5 119.6 . . ?
C5 C6 H6 120.5 . . ?
C7 C6 C5 119.0(12) . . ?
C7 C6 H6 120.5 . . ?
C6 C7 H7 119.2 . . ?
C6 C7 C8 121.5(13) . . ?
C8 C7 H7 119.2 . . ?
C2 C8 H8A 120.0 . . ?
C7 C8 C2 120.1(10) . . ?
C7 C8 H8A 120.0 . . ?
O4 C9 C2 111.5(7) . . ?
O4 C9 H9 107.7 . . ?
O4 C9 C10 108.9(7) . . ?
C2 C9 H9 107.7 . . ?
C10 C9 C2 113.2(7) . . ?
C10 C9 H9 107.7 . . ?
O3 C10 N2 122.3(6) . . ?
O3 C10 C9 122.1(7) . . ?
N2 C10 C9 115.5(7) . . ?
N1 C11 H11 117.2 . . ?
N1 C11 C12 125.6(6) . . ?
C12 C11 H11 117.2 . . ?
C13 C12 C11 121.6(6) . . ?
C17 C12 C11 118.6(6) . . ?
C17 C12 C13 119.6(6) . . ?
O2 C13 C12 122.8(6) . . ?
O2 C13 C14 119.7(6) . . ?
C14 C13 C12 117.5(6) . . ?
O1 C14 C13 112.9(6) . . ?
C15 C14 O1 125.2(7) . . ?
C15 C14 C13 121.9(7) . . ?
C14 C15 H15 119.9 . . ?
C14 C15 C16 120.2(7) . . ?
C16 C15 H15 119.9 . . ?
C15 C16 H16A 120.4 . . ?
C17 C16 C15 119.2(7) . . ?
C17 C16 H16A 120.4 . . ?
C12 C17 H17 119.2 . . ?
C16 C17 C12 121.5(7) . . ?
C16 C17 H17 119.2 . . ?
O1 C18 H18A 109.5 . . ?
O1 C18 H18B 109.5 . . ?
O1 C18 H18C 109.5 . . ?
H18A C18 H18B 109.5 . . ?
H18A C18 H18C 109.5 . . ?
H18B C18 H18C 109.5 . . ?
C4 C19 H19 119.6 . . ?
C4 C19 C20 120.7(9) . . ?
C20 C19 H19 119.6 . . ?
C19 C20 H20A 120.5 . . ?
C19 C20 C21 118.9(9) . . ?
C21 C20 H20A 120.5 . . ?
C20 C21 H21 119.9 . . ?
C22 C21 C20 120.2(9) . . ?
C22 C21 H21 119.9 . . ?
C21 C22 H22 119.5 . . ?
C21 C22 C23 121.0(10) . . ?
C23 C22 H22 119.5 . . ?
C4 C23 H23 119.9 . . ?
C22 C23 C4 120.1(9) . . ?
C22 C23 H23 119.9 . . ?
O8 C24 C4 112.8(6) . . ?
O8 C24 H24A 109.2 . . ?
O8 C24 C25 108.7(6) . . ?
C4 C24 H24A 109.2 . . ?
C25 C24 C4 107.5(5) . . ?
C25 C24 H24A 109.2 . . ?
O7 C25 N4 121.4(6) . . ?
O7 C25 C24 122.1(6) . . ?
N4 C25 C24 116.2(6) . . ?
N3 C26 H26 119.2 . . ?
N3 C26 C27 121.6(6) . . ?
C27 C26 H26 119.2 . . ?
C1 C27 C26 121.0(6) . . ?
C1 C27 C28 120.4(6) . . ?
C28 C27 C26 118.4(6) . . ?
C27 C28 H28 119.7 . . ?
C29 C28 C27 120.6(7) . . ?
C29 C28 H28 119.7 . . ?
C28 C29 H29 120.3 . . ?
C28 C29 C30 119.4(6) . . ?
C30 C29 H29 120.3 . . ?
C29 C30 H30 119.6 . . ?
C31 C30 C29 120.9(7) . . ?
C31 C30 H30 119.6 . . ?
O5 C31 C1 113.3(6) . . ?
C30 C31 O5 125.4(6) . . ?
C30 C31 C1 121.3(6) . . ?
O5 C32 H32A 109.5 . . ?
O5 C32 H32B 109.5 . . ?
O5 C32 H32C 109.5 . . ?
H32A C32 H32B 109.5 . . ?
H32A C32 H32C 109.5 . . ?
H32B C32 H32C 109.5 . . ?
C34 C33 C39 119.3(6) . . ?
C38 C33 C34 117.7(7) . . ?
C38 C33 C39 122.9(6) . . ?
C33 C34 H34 119.7 . . ?
C35 C34 C33 120.6(8) . . ?
C35 C34 H34 119.7 . . ?
C34 C35 H35 119.5 . . ?
C34 C35 C36 120.9(8) . . ?
C36 C35 H35 119.5 . . ?
C35 C36 H36 120.5 . . ?
C37 C36 C35 119.1(8) . . ?
C37 C36 H36 120.5 . . ?
C36 C37 H37 119.4 . . ?
C36 C37 C38 121.2(8) . . ?
C38 C37 H37 119.4 . . ?
C33 C38 C37 120.6(7) . . ?
C33 C38 H38 119.7 . . ?
C37 C38 H38 119.7 . . ?
O12 C39 C33 113.2(5) . . ?
O12 C39 H39 108.6 . . ?
O12 C39 C40 104.9(5) . . ?
C33 C39 H39 108.6 . . ?
C33 C39 C40 112.9(5) . . ?
C40 C39 H39 108.6 . . ?
O11 C40 N6 127.7(6) . . ?
O11 C40 C39 117.7(5) . . ?
N6 C40 C39 114.5(5) . . ?
N5 C41 H41 116.4 . . ?
N5 C41 C42 127.1(6) . . ?
C42 C41 H41 116.4 . . ?
C43 C42 C41 114.7(6) . . ?
C47 C42 C41 124.0(6) . . ?
C47 C42 C43 121.0(7) . . ?
C42 C43 H43 119.3 . . ?
C44 C43 C42 121.5(7) . . ?
C44 C43 H43 119.3 . . ?
C43 C44 H44 120.5 . . ?
C43 C44 C45 118.9(7) . . ?
C45 C44 H44 120.5 . . ?
C44 C45 H45 119.7 . . ?
C46 C45 C44 120.5(8) . . ?
C46 C45 H45 119.7 . . ?
O9 C46 C47 113.4(6) . . ?
C45 C46 O9 124.2(6) . . ?
C45 C46 C47 122.3(7) . . ?
O10 C47 C42 125.0(6) . . ?
O10 C47 C46 119.3(6) . . ?
C42 C47 C46 115.7(6) . . ?
O9 C48 H48A 109.5 . . ?
O9 C48 H48B 109.5 . . ?
O9 C48 H48C 109.5 . . ?
H48A C48 H48B 109.5 . . ?
H48A C48 H48C 109.5 . . ?
H48B C48 H48C 109.5 . . ?
C50 C49 C54 119.2(7) . . ?
C50 C49 C55 121.0(6) . . ?
C54 C49 C55 119.8(7) . . ?
C49 C50 H50 119.8 . . ?
C49 C50 C51 120.4(8) . . ?
C51 C50 H50 119.8 . . ?
C50 C51 H51 120.1 . . ?
C52 C51 C50 119.7(9) . . ?
C52 C51 H51 120.1 . . ?
C51 C52 H52 119.7 . . ?
C53 C52 C51 120.5(8) . . ?
C53 C52 H52 119.7 . . ?
C52 C53 H53 120.3 . . ?
C52 C53 C54 119.4(8) . . ?
C54 C53 H53 120.3 . . ?
C49 C54 H54 119.6 . . ?
C53 C54 C49 120.7(8) . . ?
C53 C54 H54 119.6 . . ?
O16 C55 C49 111.7(5) . . ?
O16 C55 H55 108.9 . . ?
O16 C55 C56 105.8(5) . . ?
C49 C55 H55 108.9 . . ?
C49 C55 C56 112.6(6) . . ?
C56 C55 H55 108.9 . . ?
O15 C56 N7 127.5(6) . . ?
O15 C56 C55 119.4(6) . . ?
N7 C56 C55 113.1(5) . . ?
N8 C57 H57 116.7 . . ?
N8 C57 C58 126.7(6) . . ?
C58 C57 H57 116.7 . . ?
C59 C58 C57 114.5(6) . . ?
C63 C58 C57 124.9(6) . . ?
C63 C58 C59 120.5(6) . . ?
C58 C59 H59 119.6 . . ?
C60 C59 C58 120.9(7) . . ?
C60 C59 H59 119.6 . . ?
C59 C60 H60 120.0 . . ?
C59 C60 C61 120.0(6) . . ?
C61 C60 H60 120.0 . . ?
C60 C61 H61 120.3 . . ?
C62 C61 C60 119.4(7) . . ?
C62 C61 H61 120.3 . . ?
O13 C62 C63 113.6(6) . . ?
C61 C62 O13 123.4(6) . . ?
C61 C62 C63 123.0(7) . . ?
O14 C63 C58 124.2(6) . . ?
O14 C63 C62 119.7(6) . . ?
C58 C63 C62 116.1(6) . . ?
O13 C64 H64A 109.5 . . ?
O13 C64 H64B 109.5 . . ?
O13 C64 H64C 109.5 . . ?
H64A C64 H64B 109.5 . . ?
H64A C64 H64C 109.5 . . ?
H64B C64 H64C 109.5 . . ?
C66 C65 C70 120.0(7) . . ?
C66 C65 C71 120.0(7) . . ?
C70 C65 C71 120.0(7) . . ?
C65 C66 H66 119.9 . . ?
C65 C66 C67 120.3(8) . . ?
C67 C66 H66 119.9 . . ?
C66 C67 H67 120.3 . . ?
C68 C67 C66 119.3(8) . . ?
C68 C67 H67 120.3 . . ?
C67 C68 H68 120.0 . . ?
C69 C68 C67 120.0(8) . . ?
C69 C68 H68 120.0 . . ?
C68 C69 H69 119.9 . . ?
C68 C69 C70 120.1(9) . . ?
C70 C69 H69 119.9 . . ?
C65 C70 C69 120.2(8) . . ?
C65 C70 H70 119.9 . . ?
C69 C70 H70 119.9 . . ?
O20 C71 C65 112.5(6) . . ?
O20 C71 H71 109.2 . . ?
O20 C71 C72 110.7(6) . . ?
C65 C71 H71 109.2 . . ?
C72 C71 C65 105.8(5) . . ?
C72 C71 H71 109.2 . . ?
O19 C72 N10 123.3(6) . . ?
O19 C72 C71 120.5(6) . . ?
N10 C72 C71 116.1(6) . . ?
N9 C73 H73 119.3 . . ?
N9 C73 C74 121.4(6) . . ?
C74 C73 H73 119.3 . . ?
C75 C74 C73 120.6(6) . . ?
C75 C74 C79 119.8(6) . . ?
C79 C74 C73 119.3(6) . . ?
O18 C75 C74 124.4(5) . . ?
O18 C75 C76 118.2(6) . . ?
C74 C75 C76 117.4(6) . . ?
O17 C76 C75 112.6(5) . . ?
O17 C76 C77 125.7(6) . . ?
C77 C76 C75 121.7(6) . . ?
C76 C77 H77 120.0 . . ?
C76 C77 C78 120.0(6) . . ?
C78 C77 H77 120.0 . . ?
C77 C78 H78 120.2 . . ?
C79 C78 C77 119.6(6) . . ?
C79 C78 H78 120.2 . . ?
C74 C79 H79 119.4 . . ?
C78 C79 C74 121.2(6) . . ?
C78 C79 H79 119.4 . . ?
O17 C80 H80A 109.5 . . ?
O17 C80 H80B 109.5 . . ?
O17 C80 H80C 109.5 . . ?
H80A C80 H80B 109.5 . . ?
H80A C80 H80C 109.5 . . ?
H80B C80 H80C 109.5 . . ?
C82 C81 C87 120.9(7) . . ?
C86 C81 C82 119.0(7) . . ?
C86 C81 C87 119.9(7) . . ?
C81 C82 H82 120.0 . . ?
C81 C82 C83 120.0(9) . . ?
C83 C82 H82 120.0 . . ?
C82 C83 H83 120.3 . . ?
C84 C83 C82 119.4(10) . . ?
C84 C83 H83 120.3 . . ?
C83 C84 H84 119.8 . . ?
C85 C84 C83 120.5(9) . . ?
C85 C84 H84 119.8 . . ?
C84 C85 H85 120.0 . . ?
C84 C85 C86 120.0(9) . . ?
C86 C85 H85 120.0 . . ?
C81 C86 C85 121.2(8) . . ?
C81 C86 H86 119.4 . . ?
C85 C86 H86 119.4 . . ?
O24 C87 C81 109.3(6) . . ?
O24 C87 H87 108.6 . . ?
O24 C87 C88 110.9(6) . . ?
C81 C87 H87 108.6 . . ?
C81 C87 C88 110.9(6) . . ?
C88 C87 H87 108.6 . . ?
O23 C88 N12 122.7(6) . . ?
O23 C88 C87 121.1(6) . . ?
N12 C88 C87 116.1(6) . . ?
N11 C89 H89 118.4 . . ?
N11 C89 C90 123.2(6) . . ?
C90 C89 H89 118.4 . . ?
C91 C90 C89 118.7(6) . . ?
C91 C90 C95 120.3(7) . . ?
C95 C90 C89 121.0(6) . . ?
C90 C91 H91 119.2 . . ?
C92 C91 C90 121.5(7) . . ?
C92 C91 H91 119.2 . . ?
C91 C92 H92 120.1 . . ?
C91 C92 C93 119.8(7) . . ?
C93 C92 H92 120.1 . . ?
C92 C93 H93 120.1 . . ?
C94 C93 C92 119.9(7) . . ?
C94 C93 H93 120.1 . . ?
O21 C94 C93 125.0(7) . . ?
O21 C94 C95 113.3(6) . . ?
C93 C94 C95 121.8(7) . . ?
O22 C95 C90 123.8(6) . . ?
O22 C95 C94 119.8(6) . . ?
C90 C95 C94 116.5(6) . . ?
O21 C96 H96A 109.5 . . ?
O21 C96 H96B 109.5 . . ?
O21 C96 H96C 109.5 . . ?
H96A C96 H96B 109.5 . . ?
H96A C96 H96C 109.5 . . ?
H96B C96 H96C 109.5 . . ?
H25A O25 H25B 105.2 . . ?
H26A O26 H26B 127.5 . . ?
H27A O27 H27B 102.8 . . ?
O29 N13 O28 125(3) . . ?
H31A O31 H31B 100.0 . . ?
H32D O32 H32E 114.1 . . ?
H33A O33 H33B 119.2 . . ?
H34A O34 H34B 126.2 . . ?
H35A O35 H35B 80.0 . . ?
H36A O36 H36B 109.3 . . ?
N14 C97 C98 162(3) . . ?
C97 C98 H98A 108.7 . . ?
C97 C98 H98B 110.6 . . ?
C97 C98 H98C 109.1 . . ?
H98A C98 H98B 109.5 . . ?
H98A C98 H98C 109.5 . . ?
H98B C98 H98C 109.5 . . ?
H98D C98 H98E 109.5 . . ?
H98D C98 H98F 109.5 . . ?
H98E C98 H98F 109.4 . . ?
C97A C98 H98D 109.5 . . ?
C97A C98 H98E 109.0 . . ?
C97A C98 H98F 109.9 . . ?
N15 C99 C100 178.9(14) . . ?
C99 C100 H10A 109.5 . . ?
C99 C100 H10B 109.5 . . ?
C99 C100 H10C 109.5 . . ?
H10A C100 H10B 109.5 . . ?
H10A C100 H10C 109.5 . . ?
H10B C100 H10C 109.5 . . ?
N16 C101 C102 178(2) . . ?
C101 C102 H10D 109.5 . . ?
C101 C102 H10E 109.5 . . ?
C101 C102 H10F 109.5 . . ?
H10D C102 H10E 109.5 . . ?
H10D C102 H10F 109.5 . . ?
H10E C102 H10F 109.5 . . ?
N17 C103 C104 176.1(16) . . ?
C103 C104 H10G 109.5 . . ?
C103 C104 H10H 109.5 . . ?
C103 C104 H10I 109.5 . . ?
H10G C104 H10H 109.5 . . ?
H10G C104 H10I 109.5 . . ?
H10H C104 H10I 109.5 . . ?
N14A C97A C98 172(2) . . ?

loop_
_geom_bond_atom_site_label_1
_geom_bond_atom_site_label_2
_geom_bond_distance
_geom_bond_site_symmetry_2
_geom_bond_publ_flag
La1 O2 2.428(4) . ?
La1 O3 2.578(5) . ?
La1 O6 2.470(4) . ?
La1 O7 2.588(5) . ?
La1 O11 2.613(5) . ?
La1 O12 2.672(4) . ?
La1 O13 2.639(5) . ?
La1 O14 2.574(5) . ?
La1 N1 2.855(6) . ?
La1 N3 2.804(5) . ?
La2 O5 2.764(5) . ?
La2 O6 2.466(4) . ?
La2 O10 2.689(4) . ?
La2 O11 2.591(4) . ?
La2 O14 2.665(5) . ?
La2 O15 2.595(4) . ?
La2 O17 2.748(4) . ?
La2 O18 2.453(4) . ?
La2 N5 2.637(6) . ?
La2 N8 2.613(6) . ?
La3 O9 2.616(5) . ?
La3 O10 2.562(4) . ?
La3 O15 2.618(4) . ?
La3 O16 2.597(5) . ?
La3 O18 2.465(4) . ?
La3 O19 2.585(4) . ?
La3 O22 2.462(4) . ?
La3 O23 2.599(4) . ?
La3 N9 2.782(6) . ?
La3 N11 2.809(6) . ?
O1 C14 1.379(9) . ?
O1 C18 1.421(10) . ?
O2 C13 1.293(8) . ?
O3 C10 1.242(9) . ?
O4 H4 0.8200 . ?
O4 C9 1.425(11) . ?
O5 C31 1.376(8) . ?
O5 C32 1.427(8) . ?
O6 C1 1.317(7) . ?
O7 C25 1.246(8) . ?
O8 H8 0.8200 . ?
O8 C24 1.405(8) . ?
O9 C46 1.372(8) . ?
O9 C48 1.436(8) . ?
O10 C47 1.296(8) . ?
O11 C40 1.294(7) . ?
O12 H12 0.866(14) . ?
O12 C39 1.428(8) . ?
O13 C62 1.390(8) . ?
O13 C64 1.439(9) . ?
O14 C63 1.308(8) . ?
O15 C56 1.283(7) . ?
O16 H16 0.862(14) . ?
O16 C55 1.443(8) . ?
O17 C76 1.374(8) . ?
O17 C80 1.432(8) . ?
O18 C75 1.320(7) . ?
O19 C72 1.224(8) . ?
O20 H20 0.8200 . ?
O20 C71 1.406(8) . ?
O21 C94 1.374(9) . ?
O21 C96 1.413(9) . ?
O22 C95 1.296(8) . ?
O23 C88 1.227(8) . ?
O24 H24 0.8200 . ?
O24 C87 1.418(9) . ?
N1 N2 1.382(8) . ?
N1 C11 1.293(9) . ?
N2 H2 0.8600 . ?
N2 C10 1.334(10) . ?
N3 N4 1.390(8) . ?
N3 C26 1.289(9) . ?
N4 H4A 0.8600 . ?
N4 C25 1.336(9) . ?
N5 N6 1.421(7) . ?
N5 C41 1.287(9) . ?
N6 C40 1.303(8) . ?
N7 N8 1.424(8) . ?
N7 C56 1.298(8) . ?
N8 C57 1.302(9) . ?
N9 N10 1.403(7) . ?
N9 C73 1.285(9) . ?
N10 H10 0.8600 . ?
N10 C72 1.333(9) . ?
N11 N12 1.391(8) . ?
N11 C89 1.286(9) . ?
N12 H12A 0.8600 . ?
N12 C88 1.346(9) . ?
C1 C27 1.402(9) . ?
C1 C31 1.421(9) . ?
C2 C3 1.373(12) . ?
C2 C8 1.397(15) . ?
C2 C9 1.524(13) . ?
C3 H3 0.9300 . ?
C3 C5 1.418(17) . ?
C4 C19 1.378(11) . ?
C4 C23 1.387(11) . ?
C4 C24 1.531(10) . ?
C5 H5 0.9300 . ?
C5 C6 1.38(2) . ?
C6 H6 0.9300 . ?
C6 C7 1.357(17) . ?
C7 H7 0.9300 . ?
C7 C8 1.383(15) . ?
C8 H8A 0.9300 . ?
C9 H9 0.9800 . ?
C9 C10 1.522(10) . ?
C11 H11 0.9300 . ?
C11 C12 1.431(10) . ?
C12 C13 1.426(9) . ?
C12 C17 1.411(10) . ?
C13 C14 1.423(10) . ?
C14 C15 1.372(10) . ?
C15 H15 0.9300 . ?
C15 C16 1.416(12) . ?
C16 H16A 0.9300 . ?
C16 C17 1.378(11) . ?
C17 H17 0.9300 . ?
C18 H18A 0.9600 . ?
C18 H18B 0.9600 . ?
C18 H18C 0.9600 . ?
C19 H19 0.9300 . ?
C19 C20 1.391(12) . ?
C20 H20A 0.9300 . ?
C20 C21 1.400(16) . ?
C21 H21 0.9300 . ?
C21 C22 1.348(16) . ?
C22 H22 0.9300 . ?
C22 C23 1.383(14) . ?
C23 H23 0.9300 . ?
C24 H24A 0.9800 . ?
C24 C25 1.522(9) . ?
C26 H26 0.9300 . ?
C26 C27 1.447(9) . ?
C27 C28 1.405(9) . ?
C28 H28 0.9300 . ?
C28 C29 1.374(11) . ?
C29 H29 0.9300 . ?
C29 C30 1.393(11) . ?
C30 H30 0.9300 . ?
C30 C31 1.364(10) . ?
C32 H32A 0.9600 . ?
C32 H32B 0.9600 . ?
C32 H32C 0.9600 . ?
C33 C34 1.395(10) . ?
C33 C38 1.385(10) . ?
C33 C39 1.504(9) . ?
C34 H34 0.9300 . ?
C34 C35 1.370(13) . ?
C35 H35 0.9300 . ?
C35 C36 1.386(13) . ?
C36 H36 0.9300 . ?
C36 C37 1.342(12) . ?
C37 H37 0.9300 . ?
C37 C38 1.393(11) . ?
C38 H38 0.9300 . ?
C39 H39 0.9800 . ?
C39 C40 1.530(8) . ?
C41 H41 0.9300 . ?
C41 C42 1.457(10) . ?
C42 C43 1.426(10) . ?
C42 C47 1.399(9) . ?
C43 H43 0.9300 . ?
C43 C44 1.361(12) . ?
C44 H44 0.9300 . ?
C44 C45 1.415(11) . ?
C45 H45 0.9300 . ?
C45 C46 1.361(10) . ?
C46 C47 1.453(9) . ?
C48 H48A 0.9600 . ?
C48 H48B 0.9600 . ?
C48 H48C 0.9600 . ?
C49 C50 1.381(11) . ?
C49 C54 1.393(10) . ?
C49 C55 1.496(10) . ?
C50 H50 0.9300 . ?
C50 C51 1.392(11) . ?
C51 H51 0.9300 . ?
C51 C52 1.383(13) . ?
C52 H52 0.9300 . ?
C52 C53 1.381(14) . ?
C53 H53 0.9300 . ?
C53 C54 1.387(12) . ?
C54 H54 0.9300 . ?
C55 H55 0.9800 . ?
C55 C56 1.530(9) . ?
C57 H57 0.9300 . ?
C57 C58 1.437(10) . ?
C58 C59 1.433(9) . ?
C58 C63 1.403(9) . ?
C59 H59 0.9300 . ?
C59 C60 1.364(11) . ?
C60 H60 0.9300 . ?
C60 C61 1.399(11) . ?
C61 H61 0.9300 . ?
C61 C62 1.382(9) . ?
C62 C63 1.429(9) . ?
C64 H64A 0.9600 . ?
C64 H64B 0.9600 . ?
C64 H64C 0.9600 . ?
C65 C66 1.367(11) . ?
C65 C70 1.380(11) . ?
C65 C71 1.543(9) . ?
C66 H66 0.9300 . ?
C66 C67 1.416(11) . ?
C67 H67 0.9300 . ?
C67 C68 1.379(14) . ?
C68 H68 0.9300 . ?
C68 C69 1.379(14) . ?
C69 H69 0.9300 . ?
C69 C70 1.395(11) . ?
C70 H70 0.9300 . ?
C71 H71 0.9800 . ?
C71 C72 1.526(9) . ?
C73 H73 0.9300 . ?
C73 C74 1.448(9) . ?
C74 C75 1.401(9) . ?
C74 C79 1.413(9) . ?
C75 C76 1.426(8) . ?
C76 C77 1.378(9) . ?
C77 H77 0.9300 . ?
C77 C78 1.397(10) . ?
C78 H78 0.9300 . ?
C78 C79 1.376(10) . ?
C79 H79 0.9300 . ?
C80 H80A 0.9600 . ?
C80 H80B 0.9600 . ?
C80 H80C 0.9600 . ?
C81 C82 1.376(12) . ?
C81 C86 1.370(10) . ?
C81 C87 1.510(10) . ?
C82 H82 0.9300 . ?
C82 C83 1.400(15) . ?
C83 H83 0.9300 . ?
C83 C84 1.389(17) . ?
C84 H84 0.9300 . ?
C84 C85 1.342(15) . ?
C85 H85 0.9300 . ?
C85 C86 1.390(12) . ?
C86 H86 0.9300 . ?
C87 H87 0.9800 . ?
C87 C88 1.516(10) . ?
C89 H89 0.9300 . ?
C89 C90 1.439(10) . ?
C90 C91 1.406(10) . ?
C90 C95 1.424(9) . ?
C91 H91 0.9300 . ?
C91 C92 1.365(11) . ?
C92 H92 0.9300 . ?
C92 C93 1.403(11) . ?
C93 H93 0.9300 . ?
C93 C94 1.389(10) . ?
C94 C95 1.427(10) . ?
C96 H96A 0.9600 . ?
C96 H96B 0.9600 . ?
C96 H96C 0.9600 . ?
O25 H25A 0.8477 . ?
O25 H25B 0.8301 . ?
O26 H26A 0.8558 . ?
O26 H26B 0.8225 . ?
O27 H27A 0.8967 . ?
O27 H27B 0.8894 . ?
O28 N13 1.46(2) . ?
O29 N13 1.42(2) . ?
O31 H31A 0.8503 . ?
O31 H31B 0.8141 . ?
O32 H32D 0.8770 . ?
O32 H32E 0.8985 . ?
O33 H33A 0.8507 . ?
O33 H33B 0.8230 . ?
O34 H34A 0.8512 . ?
O34 H34B 0.9167 . ?
O35 H35A 0.8563 . ?
O35 H35B 0.8525 . ?
O36 H36A 0.8007 . ?
O36 H36B 0.7957 . ?
N14 C97 1.26(4) . ?
C97 C98 1.68(4) . ?
C98 H98A 0.9800 . ?
C98 H98B 0.9801 . ?
C98 H98C 0.9798 . ?
C98 H98D 0.9804 . ?
C98 H98E 0.9795 . ?
C98 H98F 0.9803 . ?
C98 C97A 1.62(2) . ?
N15 C99 1.113(14) . ?
C99 C100 1.435(16) . ?
C100 H10A 0.9600 . ?
C100 H10B 0.9600 . ?
C100 H10C 0.9600 . ?
N16 C101 1.10(2) . ?
C101 C102 1.47(2) . ?
C102 H10D 0.9600 . ?
C102 H10E 0.9600 . ?
C102 H10F 0.9600 . ?
N17 C103 1.106(15) . ?
C103 C104 1.45(2) . ?
C104 H10G 0.9600 . ?
C104 H10H 0.9600 . ?
C104 H10I 0.9600 . ?
C97A N14A 1.22(2) . ?

loop_
_geom_hbond_atom_site_label_D
_geom_hbond_atom_site_label_H
_geom_hbond_atom_site_label_A
_geom_hbond_distance_DH
_geom_hbond_distance_HA
_geom_hbond_distance_DA
_geom_hbond_angle_DHA
_geom_hbond_site_symmetry_A
_geom_hbond_publ_flag
O4 H4 O28 0.82 1.86 2.68(2) 175.0 . yes
O8 H8 O22 0.82 1.92 2.736(7) 172.7 2_345 yes
O20 H20 N6 0.82 2.04 2.852(7) 172.0 4_343 yes
O24 H24 O33 0.82 1.92 2.714(9) 164.0 . yes
N10 H10 O31 0.86 2.03 2.844(11) 157.1 3_434 yes
O25 H25B O26 0.83 2.05 2.838(12) 158.4 . yes
O26 H26A O35 0.86 2.21 2.989(17) 151.4 . yes
O27 H27A N16 0.90 2.04 2.821(19) 144.5 4_443 yes
O31 H31A O27 0.85 2.27 2.802(17) 120.5 3_534 yes
O31 H31B O32 0.81 1.89 2.675(17) 161.8 . yes
O32 H32D N14 0.88 1.96 2.81(3) 161.9 3_434 yes
O32 H32E N7 0.90 1.89 2.785(10) 176.8 2_345 yes
O33 H33A O35 0.85 2.18 2.840(13) 134.0 . yes
O34 H34A O36 0.85 1.78 2.47(4) 136.8 . yes
O35 H35A O28 0.86 2.02 2.81(2) 153.0 3_534 yes
O36 H36A O32 0.80 2.11 2.88(2) 162.2 . yes

loop_
_geom_torsion_atom_site_label_1
_geom_torsion_atom_site_label_2
_geom_torsion_atom_site_label_3
_geom_torsion_atom_site_label_4
_geom_torsion
_geom_torsion_site_symmetry_1
_geom_torsion_site_symmetry_2
_geom_torsion_site_symmetry_3
_geom_torsion_site_symmetry_4
_geom_torsion_publ_flag
La1 O2 C13 C12 -25.9(14) . . . . ?
La1 O2 C13 C14 155.4(7) . . . . ?
La1 O3 C10 N2 21.4(9) . . . . ?
La1 O3 C10 C9 -156.1(5) . . . . ?
La1 O6 C1 C27 -61.9(8) . . . . ?
La1 O6 C1 C31 119.4(5) . . . . ?
La1 O7 C25 N4 21.4(9) . . . . ?
La1 O7 C25 C24 -164.5(5) . . . . ?
La1 O11 C40 N6 -146.5(5) . . . . ?
La1 O11 C40 C39 36.9(7) . . . . ?
La1 O12 C39 C33 -101.1(5) . . . . ?
La1 O12 C39 C40 22.3(6) . . . . ?
La1 O13 C62 C61 -170.6(5) . . . . ?
La1 O13 C62 C63 9.8(7) . . . . ?
La1 O14 C63 C58 167.3(5) . . . . ?
La1 O14 C63 C62 -12.6(8) . . . . ?
La1 N1 N2 C10 -21.2(7) . . . . ?
La1 N1 C11 C12 11.5(11) . . . . ?
La1 N3 N4 C25 -24.9(7) . . . . ?
La1 N3 C26 C27 6.0(9) . . . . ?
La2 O5 C31 C1 31.0(6) . . . . ?
La2 O5 C31 C30 -148.4(6) . . . . ?
La2 O6 C1 C27 145.6(5) . . . . ?
La2 O6 C1 C31 -33.0(7) . . . . ?
La2 O10 C47 C42 -2.3(11) . . . . ?
La2 O10 C47 C46 175.4(4) . . . . ?
La2 O11 C40 N6 -32.0(8) . . . . ?
La2 O11 C40 C39 151.5(4) . . . . ?
La2 O14 C63 C58 -3.5(10) . . . . ?
La2 O14 C63 C62 176.5(4) . . . . ?
La2 O15 C56 N7 -34.9(8) . . . . ?
La2 O15 C56 C55 147.4(5) . . . . ?
La2 O17 C76 C75 30.5(6) . . . . ?
La2 O17 C76 C77 -149.1(6) . . . . ?
La2 O18 C75 C74 147.3(5) . . . . ?
La2 O18 C75 C76 -32.2(7) . . . . ?
La2 N5 N6 C40 34.0(6) . . . . ?
La2 N5 C41 C42 -16.3(12) . . . . ?
La2 N8 C57 C58 -18.2(12) . . . . ?
La3 O9 C46 C45 -172.9(7) . . . . ?
La3 O9 C46 C47 7.5(8) . . . . ?
La3 O10 C47 C42 170.2(5) . . . . ?
La3 O10 C47 C46 -12.0(8) . . . . ?
La3 O15 C56 N7 -147.0(6) . . . . ?
La3 O15 C56 C55 35.4(7) . . . . ?
La3 O16 C55 C49 -125.1(5) . . . . ?
La3 O16 C55 C56 -2.2(7) . . . . ?
La3 O18 C75 C74 -61.7(8) . . . . ?
La3 O18 C75 C76 118.8(5) . . . . ?
La3 O19 C72 N10 21.5(9) . . . . ?
La3 O19 C72 C71 -163.1(4) . . . . ?
La3 O22 C95 C90 -62.6(8) . . . . ?
La3 O22 C95 C94 116.7(6) . . . . ?
La3 O23 C88 N12 21.0(9) . . . . ?
La3 O23 C88 C87 -158.9(5) . . . . ?
La3 N9 N10 C72 -22.4(7) . . . . ?
La3 N9 C73 C74 11.1(10) . . . . ?
La3 N11 N12 C88 -18.5(7) . . . . ?
La3 N11 C89 C90 13.5(10) . . . . ?
O1 C14 C15 C16 177.9(7) . . . . ?
O2 C13 C14 O1 -1.7(10) . . . . ?
O2 C13 C14 C15 176.7(7) . . . . ?
O4 C9 C10 O3 -176.1(7) . . . . ?
O4 C9 C10 N2 6.3(10) . . . . ?
O6 C1 C27 C26 2.3(10) . . . . ?
O6 C1 C27 C28 -174.0(6) . . . . ?
O6 C1 C31 O5 -3.2(8) . . . . ?
O6 C1 C31 C30 176.2(6) . . . . ?
O8 C24 C25 O7 152.0(6) . . . . ?
O8 C24 C25 N4 -33.6(8) . . . . ?
O9 C46 C47 O10 2.6(9) . . . . ?
O9 C46 C47 C42 -179.4(6) . . . . ?
O12 C39 C40 O11 -36.5(7) . . . . ?
O12 C39 C40 N6 146.5(5) . . . . ?
O13 C62 C63 O14 1.4(9) . . . . ?
O13 C62 C63 C58 -178.5(6) . . . . ?
O16 C55 C56 O15 -21.0(8) . . . . ?
O16 C55 C56 N7 161.0(6) . . . . ?
O17 C76 C77 C78 179.3(6) . . . . ?
O18 C75 C76 O17 -3.3(8) . . . . ?
O18 C75 C76 C77 176.2(6) . . . . ?
O20 C71 C72 O19 167.5(6) . . . . ?
O20 C71 C72 N10 -16.8(8) . . . . ?
O21 C94 C95 O22 -5.8(9) . . . . ?
O21 C94 C95 C90 173.6(6) . . . . ?
O24 C87 C88 O23 -176.5(6) . . . . ?
O24 C87 C88 N12 3.6(8) . . . . ?
N1 N2 C10 O3 3.1(10) . . . . ?
N1 N2 C10 C9 -179.2(6) . . . . ?
N1 C11 C12 C13 1.0(11) . . . . ?
N1 C11 C12 C17 177.1(7) . . . . ?
N2 N1 C11 C12 -172.8(6) . . . . ?
N3 N4 C25 O7 5.3(9) . . . . ?
N3 N4 C25 C24 -169.1(5) . . . . ?
N3 C26 C27 C1 21.3(10) . . . . ?
N3 C26 C27 C28 -162.3(6) . . . . ?
N4 N3 C26 C27 -173.3(6) . . . . ?
N5 N6 C40 O11 -1.7(9) . . . . ?
N5 N6 C40 C39 174.9(5) . . . . ?
N5 C41 C42 C43 -169.3(8) . . . . ?
N5 C41 C42 C47 4.6(13) . . . . ?
N6 N5 C41 C42 174.1(7) . . . . ?
N7 N8 C57 C58 174.6(7) . . . . ?
N8 N7 C56 O15 -0.6(10) . . . . ?
N8 N7 C56 C55 177.1(5) . . . . ?
N8 C57 C58 C59 -170.6(7) . . . . ?
N8 C57 C58 C63 5.8(12) . . . . ?
N9 N10 C72 O19 3.1(9) . . . . ?
N9 N10 C72 C71 -172.4(5) . . . . ?
N9 C73 C74 C75 21.3(10) . . . . ?
N9 C73 C74 C79 -164.7(6) . . . . ?
N10 N9 C73 C74 -174.4(6) . . . . ?
N11 N12 C88 O23 0.8(10) . . . . ?
N11 N12 C88 C87 -179.4(6) . . . . ?
N11 C89 C90 C91 -166.1(7) . . . . ?
N11 C89 C90 C95 14.9(11) . . . . ?
N12 N11 C89 C90 -179.4(6) . . . . ?
C1 C27 C28 C29 -3.8(11) . . . . ?
C2 C3 C5 C6 -0.4(17) . . . . ?
C2 C9 C10 O3 -51.4(10) . . . . ?
C2 C9 C10 N2 131.0(7) . . . . ?
C3 C2 C8 C7 -0.9(15) . . . . ?
C3 C2 C9 O4 0.9(11) . . . . ?
C3 C2 C9 C10 -122.3(9) . . . . ?
C3 C5 C6 C7 1(2) . . . . ?
C4 C19 C20 C21 -0.4(12) . . . . ?
C4 C24 C25 O7 -85.5(8) . . . . ?
C4 C24 C25 N4 88.8(7) . . . . ?
C5 C6 C7 C8 -2(2) . . . . ?
C6 C7 C8 C2 2.0(19) . . . . ?
C8 C2 C3 C5 0.1(14) . . . . ?
C8 C2 C9 O4 -175.4(8) . . . . ?
C8 C2 C9 C10 61.3(10) . . . . ?
C9 C2 C3 C5 -176.2(9) . . . . ?
C9 C2 C8 C7 175.5(10) . . . . ?
C11 N1 N2 C10 162.2(6) . . . . ?
C11 C12 C13 O2 0.8(11) . . . . ?
C11 C12 C13 C14 179.4(6) . . . . ?
C11 C12 C17 C16 -178.7(7) . . . . ?
C12 C13 C14 O1 179.6(6) . . . . ?
C12 C13 C14 C15 -2.0(11) . . . . ?
C13 C12 C17 C16 -2.6(11) . . . . ?
C13 C14 C15 C16 -0.2(12) . . . . ?
C14 C15 C16 C17 1.2(12) . . . . ?
C15 C16 C17 C12 0.2(12) . . . . ?
C17 C12 C13 O2 -175.3(7) . . . . ?
C17 C12 C13 C14 3.4(10) . . . . ?
C18 O1 C14 C13 -171.7(8) . . . . ?
C18 O1 C14 C15 10.0(12) . . . . ?
C19 C4 C23 C22 0.4(11) . . . . ?
C19 C4 C24 O8 -162.5(6) . . . . ?
C19 C4 C24 C25 77.7(8) . . . . ?
C19 C20 C21 C22 0.4(13) . . . . ?
C20 C21 C22 C23 0.0(14) . . . . ?
C21 C22 C23 C4 -0.4(13) . . . . ?
C23 C4 C19 C20 0.0(11) . . . . ?
C23 C4 C24 O8 20.0(9) . . . . ?
C23 C4 C24 C25 -99.8(7) . . . . ?
C24 C4 C19 C20 -177.5(7) . . . . ?
C24 C4 C23 C22 178.0(7) . . . . ?
C26 N3 N4 C25 154.6(6) . . . . ?
C26 C27 C28 C29 179.8(7) . . . . ?
C27 C1 C31 O5 178.0(5) . . . . ?
C27 C1 C31 C30 -2.6(10) . . . . ?
C27 C28 C29 C30 0.5(11) . . . . ?
C28 C29 C30 C31 1.6(12) . . . . ?
C29 C30 C31 O5 178.8(7) . . . . ?
C29 C30 C31 C1 -0.5(11) . . . . ?
C31 C1 C27 C26 -179.0(6) . . . . ?
C31 C1 C27 C28 4.7(9) . . . . ?
C32 O5 C31 C1 -167.9(6) . . . . ?
C32 O5 C31 C30 12.7(10) . . . . ?
C33 C34 C35 C36 -1.1(18) . . . . ?
C33 C39 C40 O11 87.2(7) . . . . ?
C33 C39 C40 N6 -89.8(7) . . . . ?
C34 C33 C38 C37 0.3(12) . . . . ?
C34 C33 C39 O12 -146.2(7) . . . . ?
C34 C33 C39 C40 94.9(8) . . . . ?
C34 C35 C36 C37 1.4(17) . . . . ?
C35 C36 C37 C38 -0.9(14) . . . . ?
C36 C37 C38 C33 0.0(13) . . . . ?
C38 C33 C34 C35 0.2(15) . . . . ?
C38 C33 C39 O12 33.6(9) . . . . ?
C38 C33 C39 C40 -85.4(8) . . . . ?
C39 C33 C34 C35 180.0(9) . . . . ?
C39 C33 C38 C37 -179.5(7) . . . . ?
C41 N5 N6 C40 -153.5(6) . . . . ?
C41 C42 C43 C44 173.6(9) . . . . ?
C41 C42 C47 O10 4.3(12) . . . . ?
C41 C42 C47 C46 -173.5(7) . . . . ?
C42 C43 C44 C45 0.1(15) . . . . ?
C43 C42 C47 O10 177.8(7) . . . . ?
C43 C42 C47 C46 -0.1(11) . . . . ?
C43 C44 C45 C46 0.8(15) . . . . ?
C44 C45 C46 O9 179.1(8) . . . . ?
C44 C45 C46 C47 -1.4(14) . . . . ?
C45 C46 C47 O10 -177.0(7) . . . . ?
C45 C46 C47 C42 1.0(11) . . . . ?
C47 C42 C43 C44 -0.5(14) . . . . ?
C48 O9 C46 C45 19.6(11) . . . . ?
C48 O9 C46 C47 -160.0(6) . . . . ?
C49 C50 C51 C52 0.9(13) . . . . ?
C49 C55 C56 O15 101.3(7) . . . . ?
C49 C55 C56 N7 -76.7(7) . . . . ?
C50 C49 C54 C53 -0.7(12) . . . . ?
C50 C49 C55 O16 71.6(8) . . . . ?
C50 C49 C55 C56 -47.4(9) . . . . ?
C50 C51 C52 C53 -0.4(13) . . . . ?
C51 C52 C53 C54 -0.6(14) . . . . ?
C52 C53 C54 C49 1.1(14) . . . . ?
C54 C49 C50 C51 -0.4(12) . . . . ?
C54 C49 C55 O16 -106.2(8) . . . . ?
C54 C49 C55 C56 134.8(7) . . . . ?
C55 C49 C50 C51 -178.2(7) . . . . ?
C55 C49 C54 C53 177.2(8) . . . . ?
C56 N7 N8 La2 35.8(6) . . . . ?
C56 N7 N8 C57 -153.4(6) . . . . ?
C57 C58 C59 C60 174.0(7) . . . . ?
C57 C58 C63 O14 4.5(11) . . . . ?
C57 C58 C63 C62 -175.5(7) . . . . ?
C58 C59 C60 C61 1.9(12) . . . . ?
C59 C58 C63 O14 -179.3(6) . . . . ?
C59 C58 C63 C62 0.7(9) . . . . ?
C59 C60 C61 C62 0.6(11) . . . . ?
C60 C61 C62 O13 177.8(6) . . . . ?
C60 C61 C62 C63 -2.6(11) . . . . ?
C61 C62 C63 O14 -178.1(6) . . . . ?
C61 C62 C63 C58 1.9(10) . . . . ?
C63 C58 C59 C60 -2.6(11) . . . . ?
C64 O13 C62 C61 3.9(10) . . . . ?
C64 O13 C62 C63 -175.7(7) . . . . ?
C65 C66 C67 C68 1.1(11) . . . . ?
C65 C71 C72 O19 -70.3(8) . . . . ?
C65 C71 C72 N10 105.4(7) . . . . ?
C66 C65 C70 C69 0.3(11) . . . . ?
C66 C65 C71 O20 31.4(8) . . . . ?
C66 C65 C71 C72 -89.5(7) . . . . ?
C66 C67 C68 C69 -2.2(12) . . . . ?
C67 C68 C69 C70 2.3(13) . . . . ?
C68 C69 C70 C65 -1.3(12) . . . . ?
C70 C65 C66 C67 -0.2(10) . . . . ?
C70 C65 C71 O20 -152.3(6) . . . . ?
C70 C65 C71 C72 86.7(8) . . . . ?
C71 C65 C66 C67 176.1(6) . . . . ?
C71 C65 C70 C69 -176.0(7) . . . . ?
C73 N9 N10 C72 162.1(6) . . . . ?
C73 C74 C75 O18 0.4(10) . . . . ?
C73 C74 C75 C76 179.9(6) . . . . ?
C73 C74 C79 C78 -179.4(6) . . . . ?
C74 C75 C76 O17 177.1(5) . . . . ?
C74 C75 C76 C77 -3.3(9) . . . . ?
C75 C74 C79 C78 -5.4(10) . . . . ?
C75 C76 C77 C78 -0.2(10) . . . . ?
C76 C77 C78 C79 1.0(11) . . . . ?
C77 C78 C79 C74 1.8(11) . . . . ?
C79 C74 C75 O18 -173.6(6) . . . . ?
C79 C74 C75 C76 6.0(9) . . . . ?
C80 O17 C76 C75 -167.1(6) . . . . ?
C80 O17 C76 C77 13.4(9) . . . . ?
C81 C82 C83 C84 2(2) . . . . ?
C81 C87 C88 O23 -54.9(8) . . . . ?
C81 C87 C88 N12 125.3(7) . . . . ?
C82 C81 C86 C85 -1.7(13) . . . . ?
C82 C81 C87 O24 -115.1(9) . . . . ?
C82 C81 C87 C88 122.3(9) . . . . ?
C82 C83 C84 C85 -1(2) . . . . ?
C83 C84 C85 C86 -0.4(18) . . . . ?
C84 C85 C86 C81 1.9(15) . . . . ?
C86 C81 C82 C83 -0.1(18) . . . . ?
C86 C81 C87 O24 60.0(9) . . . . ?
C86 C81 C87 C88 -62.6(9) . . . . ?
C87 C81 C82 C83 175.1(12) . . . . ?
C87 C81 C86 C85 -176.9(8) . . . . ?
C89 N11 N12 C88 172.2(6) . . . . ?
C89 C90 C91 C92 177.3(7) . . . . ?
C89 C90 C95 O22 5.2(10) . . . . ?
C89 C90 C95 C94 -174.2(6) . . . . ?
C90 C91 C92 C93 -0.9(11) . . . . ?
C91 C90 C95 O22 -173.8(6) . . . . ?
C91 C90 C95 C94 6.8(9) . . . . ?
C91 C92 C93 C94 2.0(11) . . . . ?
C92 C93 C94 O21 -177.8(6) . . . . ?
C92 C93 C94 C95 1.5(10) . . . . ?
C93 C94 C95 O22 174.8(6) . . . . ?
C93 C94 C95 C90 -5.8(9) . . . . ?
C95 C90 C91 C92 -3.7(11) . . . . ?
C96 O21 C94 C93 9.0(10) . . . . ?
C96 O21 C94 C95 -170.4(6) . . . . ?
